data_7126814
loop_
_publ_author_name
'Willauer, Aur\'elien R'
'Dabrowska, Anna M.'
'Scopelliti, Rosario'
'Mazzanti, Marinella'

_publ_section_title
;
 Structure and small molecule activation reactivity of a
 metallasilsesquioxane of divalent ytterbium.
;
_journal_issue 63
_journal_name_full 'Chemical communications (Cambridge, England)'
_journal_page_first 8936
_journal_page_last 8939
_journal_paper_doi 10.1039/d0cc04197a
_journal_volume 56
_journal_year 2020
_chemical_formula_moiety '2(C49 H94 O13 Si8 Yb)'
_chemical_formula_sum 'C98 H188 O26 Si16 Yb2'
_chemical_formula_weight 2577.99
_space_group_crystal_system monoclinic
_space_group_IT_number 14
_space_group_name_Hall '-P 2ybc'
_space_group_name_H-M_alt 'P 1 21/c 1'
_atom_sites_solution_hydrogens geom
_atom_sites_solution_primary direct
_atom_sites_solution_secondary difmap
_audit_creation_date 2020-05-29
_audit_creation_method
;
Olex2 1.3
(compiled 2020.02.04 svn.rd84adfe8 for OlexSys, GUI svn.r6032)
;
_audit_update_record
;
2020-06-02 deposited with the CCDC.	2020-07-01 downloaded from the CCDC.
;
_cell_angle_alpha 90
_cell_angle_beta 90.570(10)
_cell_angle_gamma 90
_cell_formula_units_Z 4
_cell_length_a 16.788(3)
_cell_length_b 30.084(5)
_cell_length_c 25.587(3)
_cell_measurement_reflns_used 163
_cell_measurement_temperature 120(2)
_cell_measurement_theta_max 3
_cell_measurement_theta_min 22
_cell_volume 12922(3)
_computing_molecular_graphics 'Olex2 1.3 (Dolomanov et al., 2009)'
_computing_publication_material 'Olex2 1.3 (Dolomanov et al., 2009)'
_computing_structure_refinement 'SHELXL 2018/3 (Sheldrick, 2015)'
_computing_structure_solution 'SHELXS-97 (Sheldrick, 1990)'
_diffrn_ambient_temperature 120(2)
_diffrn_measured_fraction_theta_full 0.983
_diffrn_measured_fraction_theta_max 0.983
_diffrn_measurement_device_type 'Bruker APEX II CCD'
_diffrn_measurement_method 'phi and omega scans'
_diffrn_radiation_monochromator graphite
_diffrn_radiation_source 'sealed tube'
_diffrn_radiation_type 'Mo K\a'
_diffrn_radiation_wavelength 0.71073
_diffrn_reflns_av_R_equivalents 0.1478
_diffrn_reflns_av_unetI/netI 0.1419
_diffrn_reflns_Laue_measured_fraction_full 0.983
_diffrn_reflns_Laue_measured_fraction_max 0.983
_diffrn_reflns_limit_h_max 19
_diffrn_reflns_limit_h_min -19
_diffrn_reflns_limit_k_max 34
_diffrn_reflns_limit_k_min -34
_diffrn_reflns_limit_l_max 29
_diffrn_reflns_limit_l_min -28
_diffrn_reflns_number 110312
_diffrn_reflns_point_group_measured_fraction_full 0.983
_diffrn_reflns_point_group_measured_fraction_max 0.983
_diffrn_reflns_theta_full 23.999
_diffrn_reflns_theta_max 23.999
_diffrn_reflns_theta_min 1.045
_exptl_absorpt_coefficient_mu 1.648
_exptl_absorpt_correction_T_max 0.6868
_exptl_absorpt_correction_T_min 0.5356
_exptl_absorpt_correction_type multi-scan
_exptl_absorpt_process_details
;
SADABS-2008/1 (Bruker,2008) was used for absorption correction.
wR2(int) was 0.1136 before and 0.0972 after correction.
The Ratio of minimum to maximum transmission is 0.7798.
The \l/2 correction factor is 0.0015.
;
_exptl_crystal_colour yellow
_exptl_crystal_density_diffrn 1.325
_exptl_crystal_density_method 'not measured'
_exptl_crystal_description prism
_exptl_crystal_F_000 5392
_exptl_crystal_size_max 0.301
_exptl_crystal_size_mid 0.228
_exptl_crystal_size_min 0.216
_refine_diff_density_max 1.657
_refine_diff_density_min -1.180
_refine_diff_density_rms 0.230
_refine_ls_extinction_method none
_refine_ls_goodness_of_fit_ref 1.116
_refine_ls_hydrogen_treatment constr
_refine_ls_matrix_type full
_refine_ls_number_parameters 1340
_refine_ls_number_reflns 19944
_refine_ls_number_restraints 1687
_refine_ls_restrained_S_all 1.074
_refine_ls_R_factor_all 0.1960
_refine_ls_R_factor_gt 0.1206
_refine_ls_shift/su_max 0.001
_refine_ls_shift/su_mean 0.000
_refine_ls_structure_factor_coef Fsqd
_refine_ls_weighting_details 'w=1/[\s^2^(Fo^2^)+(0.0001P)^2^+754.2104P] where P=(Fo^2^+2Fc^2^)/3'
_refine_ls_weighting_scheme calc
_refine_ls_wR_factor_gt 0.2536
_refine_ls_wR_factor_ref 0.2935
_reflns_Friedel_coverage 0.000
_reflns_number_gt 11826
_reflns_number_total 19944
_reflns_threshold_expression 'I > 2\s(I)'
_cod_data_source_file d0cc04197a2.cif
_cod_data_source_block ad40
_cod_depositor_comments 'Adding full bibliography for 7126813--7126814.cif.'
_cod_database_code 7126814
_shelx_shelxl_version_number 2018/3
_shelx_space_group_comment
;
The symmetry employed for this shelxl refinement is uniquely defined
by the following loop, which should always be used as a source of
symmetry information in preference to the above space-group names.
They are only intended as comments.
;
_shelx_estimated_absorpt_t_max 0.717
_shelx_estimated_absorpt_t_min 0.637
_olex2_refinement_description
;
1. Fixed Uiso
 At 1.2 times of:
  All C(H) groups, All C(H,H) groups
 At 1.5 times of:
  All C(H,H,H) groups
2. Restrained distances
 C94-C89 \\sim C89-C90 \\sim C91-C90 \\sim C91-C92 \\sim C92-C93 \\sim C94-C93
\\sim C95-C100 \\sim C100-
 C99 \\sim C99-C98 \\sim C98-C97 \\sim C97-C96 \\sim C95-C96
 with sigma of 0.02
 Si16-C89 \\sim Si16-C95
 with sigma of 0.02
3. Uiso/Uaniso restraints and constraints
C89 \\sim C90 \\sim C91 \\sim C92 \\sim C93 \\sim C94 \\sim C95 \\sim C96 \\sim
C97 \\sim C98 \\sim C99 \\sim C100: within 2A with sigma of 0.01 and sigma for
terminal atoms of 0.02 within 2A
O26 \\sim C101 \\sim C102 \\sim C103 \\sim C104: within 2A with sigma of 0.02
and sigma for terminal atoms of 0.04 within 2A
C25 \\sim C30 \\sim C29 \\sim C28 \\sim C27 \\sim C26: within 2A with sigma of
0.02 and sigma for terminal atoms of 0.04 within 2A
C13 \\sim C18 \\sim C17 \\sim C16 \\sim C15 \\sim C14: within 2A with sigma of
0.02 and sigma for terminal atoms of 0.04 within 2A
O13 \\sim C49 \\sim C48 \\sim C47 \\sim C46: within 2A with sigma of 0.02 and
sigma for terminal atoms of 0.04 within 2A
4. Rigid body (RIGU) restrains
 All non-hydrogen atoms
 with sigma for 1-2 distances of 0.004 and sigma for 1-3 distances of 0.004
5. Others
 Sof(C95)=Sof(H95)=Sof(C96)=Sof(H96A)=Sof(H96B)=Sof(C97)=Sof(H97A)=Sof(H97B)=
 Sof(C98)=Sof(H98A)=Sof(H98B)=Sof(C99)=Sof(H99A)=Sof(H99B)=Sof(C100)=Sof(H10A)=
 Sof(H10B)=1-FVAR(1)
 Sof(C89)=Sof(H89)=Sof(C90)=Sof(H90A)=Sof(H90B)=Sof(C91)=Sof(H91A)=Sof(H91B)=
 Sof(C92)=Sof(H92A)=Sof(H92B)=Sof(C93)=Sof(H93A)=Sof(H93B)=Sof(C94)=Sof(H94A)=
 Sof(H94B)=FVAR(1)
6.a Ternary CH refined with riding coordinates:
 C1(H1), C7(H7), C13(H13), C19(H19), C25(H25), C34(H34), C40(H40), C50(H50),
 C56(H56), C62(H62), C68(H68), C74(H74), C83(H83), C89(H89), C95(H95)
6.b Secondary CH2 refined with riding coordinates:
 C2(H2A,H2B), C3(H3A,H3B), C4(H4A,H4B), C5(H5A,H5B), C6(H6A,H6B), C8(H8A,H8B),
 C9(H9A,H9B), C10(H10K,H10L), C11(H11A,H11B), C12(H12A,H12B), C14(H14A,H14B),
 C15(H15A,H15B), C16(H16A,H16B), C17(H17A,H17B), C18(H18A,H18B), C20(H20A,H20B),
  C21(H21A,H21B), C22(H22A,H22B), C23(H23A,H23B), C24(H24A,H24B), C26(H26A,
 H26B), C27(H27A,H27B), C28(H28A,H28B), C29(H29A,H29B), C30(H30A,H30B),
 C35(H35A,H35B), C36(H36A,H36B), C37(H37A,H37B), C38(H38A,H38B), C39(H39A,H39B),
  C41(H41A,H41B), C42(H42A,H42B), C43(H43A,H43B), C44(H44A,H44B), C45(H45A,
 H45B), C46(H46A,H46B), C47(H47A,H47B), C48(H48A,H48B), C49(H49A,H49B),
 C51(H51A,H51B), C52(H52A,H52B), C53(H53A,H53B), C54(H54A,H54B), C55(H55A,H55B),
  C57(H57A,H57B), C58(H58A,H58B), C59(H59A,H59B), C60(H60A,H60B), C61(H61A,
 H61B), C63(H63A,H63B), C64(H64A,H64B), C65(H65A,H65B), C66(H66A,H66B),
 C67(H67A,H67B), C69(H69A,H69B), C70(H70A,H70B), C71(H71A,H71B), C72(H72A,H72B),
  C73(H73A,H73B), C75(H75A,H75B), C76(H76A,H76B), C77(H77A,H77B), C78(H78A,
 H78B), C79(H79A,H79B), C84(H84A,H84B), C85(H85A,H85B), C86(H86A,H86B),
 C87(H87A,H87B), C88(H88A,H88B), C90(H90A,H90B), C91(H91A,H91B), C92(H92A,H92B),
  C93(H93A,H93B), C94(H94A,H94B), C96(H96A,H96B), C97(H97A,H97B), C98(H98A,
 H98B), C99(H99A,H99B), C100(H10A,H10B), C101(H10C,H10D), C102(H10E,H10F),
 C103(H10G,H10H), C104(H10I,H10J)
6.c Idealised Me refined as rotating group:
 C31(H31A,H31B,H31C), C32(H32A,H32B,H32C), C33(H33A,H33B,H33C), C80(H80A,H80B,
 H80C), C81(H81A,H81B,H81C), C82(H82A,H82B,H82C)
;
_smtbx_masks_void_probe_radius 1.2
_smtbx_masks_void_truncation_radius 1.2
_olex2_submission_special_instructions 'No special instructions were received'

loop_
_space_group_symop_operation_xyz
'x, y, z'
'-x, y+1/2, -z+1/2'
'-x, -y, -z'
'x, -y-1/2, z-1/2'

loop_
_atom_site_label
_atom_site_type_symbol
_atom_site_fract_x
_atom_site_fract_y
_atom_site_fract_z
_atom_site_U_iso_or_equiv
_atom_site_adp_type
_atom_site_occupancy
_atom_site_site_symmetry_order
_atom_site_calc_flag
_atom_site_refinement_flags_posn
_atom_site_refinement_flags_adp
_atom_site_refinement_flags_occupancy
_atom_site_disorder_assembly
_atom_site_disorder_group
Yb1 Yb 0.58393(5) 0.97361(3) 0.53255(3) 0.0295(2) Uani 1 1 d . . . . .
Si1 Si 0.4947(3) 0.90764(18) 0.4563(2) 0.0271(12) Uani 1 1 d . . . . .
Si2 Si 0.6282(3) 0.89583(19) 0.3746(2) 0.0303(13) Uani 1 1 d . . . . .
Si3 Si 0.7130(3) 0.82173(19) 0.4423(2) 0.0301(13) Uani 1 1 d . . . . .
Si4 Si 0.8434(4) 0.8887(2) 0.4780(2) 0.0332(13) Uani 1 1 d . . . . .
Si5 Si 0.7613(3) 0.89615(19) 0.5885(2) 0.0323(13) Uani 1 1 d . . . . .
Si6 Si 0.8098(4) 0.9946(2) 0.6111(2) 0.0395(15) Uani 1 1 d . . . . .
Si7 Si 0.7375(3) 0.96515(19) 0.4318(2) 0.0309(13) Uani 1 1 d . . . . .
Si8 Si 0.6097(3) 0.85385(19) 0.5350(2) 0.0290(13) Uani 1 1 d . . . . .
O1 O 0.4785(8) 0.9591(4) 0.4711(5) 0.034(3) Uani 1 1 d . . . . .
O2 O 0.5403(7) 0.9027(4) 0.3998(4) 0.028(3) Uani 1 1 d . . . . .
O3 O 0.5571(7) 0.8910(4) 0.5052(5) 0.030(3) Uani 1 1 d . . . . .
O4 O 0.6842(8) 0.9365(5) 0.3877(5) 0.036(3) Uani 1 1 d . . . . .
O5 O 0.6667(7) 0.8495(4) 0.3971(5) 0.030(3) Uani 1 1 d . . . . .
O6 O 0.6585(8) 0.8213(4) 0.4952(5) 0.035(3) Uani 1 1 d . . . . .
O7 O 0.7985(8) 0.8454(4) 0.4547(5) 0.031(3) Uani 1 1 d . . . . .
O8 O 0.8249(8) 0.8918(4) 0.5405(5) 0.032(3) Uani 1 1 d . . . . .
O9 O 0.8138(8) 0.9325(5) 0.4483(5) 0.038(3) Uani 1 1 d . . . . .
O10 O 0.6724(8) 0.8849(5) 0.5684(5) 0.035(3) Uani 1 1 d . . . . .
O11 O 0.7594(9) 0.9483(5) 0.6088(5) 0.042(3) Uani 1 1 d . . . . .
O12 O 0.6877(8) 0.9782(4) 0.4814(5) 0.034(3) Uani 1 1 d . . . . .
O13 O 0.5381(9) 0.9642(5) 0.6214(5) 0.048(3) Uani 1 1 d . U . . .
C1 C 0.4031(12) 0.8715(6) 0.4522(7) 0.031(4) Uani 1 1 d . . . . .
H1 H 0.368854 0.883109 0.423076 0.037 Uiso 1 1 calc R U . . .
C2 C 0.3538(12) 0.8744(7) 0.5034(7) 0.034(4) Uani 1 1 d . . . . .
H2A H 0.387228 0.865025 0.533580 0.041 Uiso 1 1 calc R U . . .
H2B H 0.336630 0.905423 0.509319 0.041 Uiso 1 1 calc R U . . .
C3 C 0.2823(14) 0.8447(9) 0.4989(9) 0.054(6) Uani 1 1 d . . . . .
H3A H 0.252404 0.846308 0.532027 0.065 Uiso 1 1 calc R U . . .
H3B H 0.247140 0.856290 0.470771 0.065 Uiso 1 1 calc R U . . .
C4 C 0.3008(15) 0.7971(8) 0.4876(9) 0.054(6) Uani 1 1 d . . . . .
H4A H 0.250780 0.779876 0.484533 0.064 Uiso 1 1 calc R U . . .
H4B H 0.333005 0.784362 0.516603 0.064 Uiso 1 1 calc R U . . .
C5 C 0.3484(15) 0.7941(9) 0.4352(8) 0.054(6) Uani 1 1 d . . . . .
H5A H 0.362711 0.762691 0.428318 0.065 Uiso 1 1 calc R U . . .
H5B H 0.314397 0.804629 0.405906 0.065 Uiso 1 1 calc R U . . .
C6 C 0.4259(14) 0.8229(7) 0.4385(8) 0.041(5) Uani 1 1 d . . . . .
H6A H 0.462204 0.810823 0.465721 0.049 Uiso 1 1 calc R U . . .
H6B H 0.453772 0.822173 0.404638 0.049 Uiso 1 1 calc R U . . .
C7 C 0.6144(13) 0.8904(8) 0.3009(8) 0.040(5) Uani 1 1 d . . . . .
H7 H 0.583477 0.916725 0.288083 0.048 Uiso 1 1 calc R U . . .
C8 C 0.6890(14) 0.8890(9) 0.2736(9) 0.056(6) Uani 1 1 d . . . . .
H8A H 0.721131 0.863418 0.285925 0.067 Uiso 1 1 calc R U . . .
H8B H 0.719588 0.916574 0.280366 0.067 Uiso 1 1 calc R U . . .
C9 C 0.671(2) 0.8843(11) 0.2139(10) 0.082(8) Uani 1 1 d . . . . .
H9A H 0.635846 0.908899 0.202060 0.099 Uiso 1 1 calc R U . . .
H9B H 0.721034 0.885768 0.193973 0.099 Uiso 1 1 calc R U . . .
C10 C 0.6311(16) 0.8411(11) 0.2049(9) 0.073(8) Uani 1 1 d . . . . .
H10K H 0.662400 0.816705 0.221043 0.088 Uiso 1 1 calc R U . . .
H10L H 0.625653 0.835127 0.166962 0.088 Uiso 1 1 calc R U . . .
C11 C 0.5503(16) 0.8442(12) 0.2296(9) 0.084(10) Uani 1 1 d . . . . .
H11A H 0.518435 0.817323 0.221390 0.101 Uiso 1 1 calc R U . . .
H11B H 0.521298 0.870566 0.216265 0.101 Uiso 1 1 calc R U . . .
C12 C 0.5647(15) 0.8482(9) 0.2902(8) 0.056(6) Uani 1 1 d . . . . .
H12A H 0.513093 0.850093 0.308446 0.067 Uiso 1 1 calc R U . . .
H12B H 0.593556 0.821639 0.303320 0.067 Uiso 1 1 calc R U . . .
C13 C 0.7316(15) 0.7646(7) 0.4198(10) 0.055(5) Uani 1 1 d . U . . .
H13 H 0.762241 0.749289 0.448295 0.066 Uiso 1 1 calc R U . . .
C14 C 0.7822(17) 0.7619(8) 0.3703(12) 0.073(6) Uani 1 1 d . U . . .
H14A H 0.754289 0.778201 0.341983 0.087 Uiso 1 1 calc R U . . .
H14B H 0.833383 0.777292 0.377118 0.087 Uiso 1 1 calc R U . . .
C15 C 0.8000(18) 0.7156(9) 0.3513(13) 0.084(6) Uani 1 1 d . U . . .
H15A H 0.832891 0.699572 0.377490 0.101 Uiso 1 1 calc R U . . .
H15B H 0.829807 0.716951 0.318160 0.101 Uiso 1 1 calc R U . . .
C16 C 0.7199(18) 0.6911(9) 0.3427(12) 0.079(6) Uani 1 1 d . U . . .
H16A H 0.688889 0.706289 0.314803 0.095 Uiso 1 1 calc R U . . .
H16B H 0.730323 0.660275 0.331114 0.095 Uiso 1 1 calc R U . . .
C17 C 0.6718(17) 0.6904(8) 0.3930(11) 0.068(6) Uani 1 1 d . U . . .
H17A H 0.702468 0.674576 0.420468 0.082 Uiso 1 1 calc R U . . .
H17B H 0.621564 0.673868 0.386795 0.082 Uiso 1 1 calc R U . . .
C18 C 0.6519(15) 0.7386(8) 0.4123(11) 0.059(5) Uani 1 1 d . U . . .
H18A H 0.617533 0.753930 0.386315 0.071 Uiso 1 1 calc R U . . .
H18B H 0.622959 0.737214 0.445836 0.071 Uiso 1 1 calc R U . . .
C19 C 0.9519(13) 0.8823(8) 0.4692(8) 0.040(4) Uani 1 1 d . . . . .
H19 H 0.979885 0.905181 0.490976 0.048 Uiso 1 1 calc R U . . .
C20 C 0.9808(14) 0.8364(9) 0.4860(10) 0.059(6) Uani 1 1 d . . . . .
H20A H 0.947861 0.813580 0.468229 0.071 Uiso 1 1 calc R U . . .
H20B H 0.972859 0.833139 0.524142 0.071 Uiso 1 1 calc R U . . .
C21 C 1.0723(15) 0.8276(10) 0.4733(11) 0.070(7) Uani 1 1 d . . . . .
H21A H 1.106128 0.846879 0.495617 0.084 Uiso 1 1 calc R U . . .
H21B H 1.085659 0.796276 0.481357 0.084 Uiso 1 1 calc R U . . .
C22 C 1.0893(13) 0.8367(8) 0.4176(10) 0.048(5) Uani 1 1 d . . . . .
H22A H 1.060891 0.814710 0.395532 0.058 Uiso 1 1 calc R U . . .
H22B H 1.147120 0.833221 0.411609 0.058 Uiso 1 1 calc R U . . .
C23 C 1.0641(15) 0.8828(9) 0.4018(11) 0.062(7) Uani 1 1 d . . . . .
H23A H 1.076156 0.887566 0.364434 0.074 Uiso 1 1 calc R U . . .
H23B H 1.094375 0.904948 0.422555 0.074 Uiso 1 1 calc R U . . .
C24 C 0.9763(13) 0.8890(9) 0.4105(9) 0.053(6) Uani 1 1 d . . . . .
H24A H 0.946495 0.867567 0.388454 0.063 Uiso 1 1 calc R U . . .
H24B H 0.960943 0.919326 0.399272 0.063 Uiso 1 1 calc R U . . .
C25 C 0.7894(16) 0.8578(8) 0.6415(9) 0.053(5) Uani 1 1 d . U . . .
H25 H 0.744584 0.858020 0.666886 0.063 Uiso 1 1 calc R U . . .
C26 C 0.8643(19) 0.8712(9) 0.6721(11) 0.076(6) Uani 1 1 d . U . . .
H26A H 0.910313 0.871842 0.648196 0.091 Uiso 1 1 calc R U . . .
H26B H 0.857179 0.901443 0.686462 0.091 Uiso 1 1 calc R U . . .
C27 C 0.882(2) 0.8393(9) 0.7162(12) 0.088(6) Uani 1 1 d . U . . .
H27A H 0.838352 0.841613 0.742114 0.106 Uiso 1 1 calc R U . . .
H27B H 0.931742 0.848447 0.733808 0.106 Uiso 1 1 calc R U . . .
C28 C 0.889(2) 0.7894(10) 0.6991(12) 0.084(6) Uani 1 1 d . U . . .
H28A H 0.937718 0.785058 0.677687 0.100 Uiso 1 1 calc R U . . .
H28B H 0.893115 0.769726 0.730057 0.100 Uiso 1 1 calc R U . . .
C29 C 0.8169(19) 0.7793(9) 0.6681(10) 0.073(6) Uani 1 1 d . U . . .
H29A H 0.822156 0.749076 0.653181 0.087 Uiso 1 1 calc R U . . .
H29B H 0.770745 0.779002 0.691848 0.087 Uiso 1 1 calc R U . . .
C30 C 0.8001(18) 0.8108(8) 0.6250(10) 0.062(5) Uani 1 1 d . U . . .
H30A H 0.751187 0.800951 0.606473 0.075 Uiso 1 1 calc R U . . .
H30B H 0.844476 0.809371 0.599899 0.075 Uiso 1 1 calc R U . . .
C31 C 0.8369(16) 1.0053(9) 0.6817(8) 0.059(7) Uani 1 1 d . . . . .
H31A H 0.788881 1.003431 0.703132 0.089 Uiso 1 1 calc R U . . .
H31B H 0.860172 1.035060 0.685126 0.089 Uiso 1 1 calc R U . . .
H31C H 0.875599 0.983056 0.693651 0.089 Uiso 1 1 calc R U . . .
C32 C 0.7419(13) 1.0386(7) 0.5867(8) 0.042(5) Uani 1 1 d . . . . .
H32A H 0.726901 1.032292 0.550389 0.063 Uiso 1 1 calc R U . . .
H32B H 0.768961 1.067431 0.588656 0.063 Uiso 1 1 calc R U . . .
H32C H 0.694001 1.039371 0.608282 0.063 Uiso 1 1 calc R U . . .
C33 C 0.9049(12) 0.9904(7) 0.5709(8) 0.036(5) Uani 1 1 d . . . . .
H33A H 0.941679 0.969333 0.587628 0.054 Uiso 1 1 calc R U . . .
H33B H 0.930118 1.019677 0.568828 0.054 Uiso 1 1 calc R U . . .
H33C H 0.891537 0.979939 0.535590 0.054 Uiso 1 1 calc R U . . .
C34 C 0.7836(11) 1.0122(7) 0.3961(7) 0.030(4) Uani 1 1 d . . . . .
H34 H 0.741301 1.035507 0.392580 0.036 Uiso 1 1 calc R U . . .
C35 C 0.8522(12) 1.0337(7) 0.4273(8) 0.039(5) Uani 1 1 d . . . . .
H35A H 0.832322 1.043275 0.461778 0.047 Uiso 1 1 calc R U . . .
H35B H 0.894457 1.011296 0.433290 0.047 Uiso 1 1 calc R U . . .
C36 C 0.8878(14) 1.0737(7) 0.3994(9) 0.046(5) Uani 1 1 d . . . . .
H36A H 0.933672 1.085276 0.419827 0.055 Uiso 1 1 calc R U . . .
H36B H 0.847495 1.097561 0.396388 0.055 Uiso 1 1 calc R U . . .
C37 C 0.9154(13) 1.0600(7) 0.3448(8) 0.038(5) Uani 1 1 d . . . . .
H37A H 0.958194 1.037516 0.347978 0.046 Uiso 1 1 calc R U . . .
H37B H 0.937376 1.086231 0.326535 0.046 Uiso 1 1 calc R U . . .
C38 C 0.8456(13) 1.0406(8) 0.3123(8) 0.045(5) Uani 1 1 d . . . . .
H38A H 0.804434 1.063711 0.306585 0.055 Uiso 1 1 calc R U . . .
H38B H 0.864981 1.030807 0.277738 0.055 Uiso 1 1 calc R U . . .
C39 C 0.8094(14) 1.0011(7) 0.3412(8) 0.042(5) Uani 1 1 d . . . . .
H39A H 0.762746 0.990152 0.321091 0.050 Uiso 1 1 calc R U . . .
H39B H 0.849127 0.976831 0.342827 0.050 Uiso 1 1 calc R U . . .
C40 C 0.5477(14) 0.8197(8) 0.5775(9) 0.045(5) Uani 1 1 d . . . . .
H40 H 0.501475 0.810913 0.554810 0.054 Uiso 1 1 calc R U . . .
C41 C 0.5814(17) 0.7760(9) 0.5966(10) 0.065(7) Uani 1 1 d . . . . .
H41A H 0.627389 0.781576 0.620243 0.078 Uiso 1 1 calc R U . . .
H41B H 0.600324 0.758343 0.566519 0.078 Uiso 1 1 calc R U . . .
C42 C 0.5173(19) 0.7500(9) 0.6258(9) 0.073(8) Uani 1 1 d . . . . .
H42A H 0.540468 0.721934 0.639267 0.087 Uiso 1 1 calc R U . . .
H42B H 0.473660 0.742204 0.601073 0.087 Uiso 1 1 calc R U . . .
C43 C 0.4827(19) 0.7770(10) 0.6719(9) 0.074(8) Uani 1 1 d . . . . .
H43A H 0.440274 0.759455 0.688946 0.089 Uiso 1 1 calc R U . . .
H43B H 0.525218 0.782580 0.698164 0.089 Uiso 1 1 calc R U . . .
C44 C 0.4497(19) 0.8195(9) 0.6539(11) 0.076(8) Uani 1 1 d . . . . .
H44A H 0.433682 0.837514 0.684406 0.091 Uiso 1 1 calc R U . . .
H44B H 0.401746 0.813998 0.632034 0.091 Uiso 1 1 calc R U . . .
C45 C 0.5098(18) 0.8443(9) 0.6230(10) 0.070(8) Uani 1 1 d . . . . .
H45A H 0.552897 0.853955 0.647118 0.084 Uiso 1 1 calc R U . . .
H45B H 0.484028 0.871495 0.609026 0.084 Uiso 1 1 calc R U . . .
C46 C 0.4530(14) 0.9739(10) 0.6271(9) 0.064(5) Uani 1 1 d . U . . .
H46A H 0.442731 1.006073 0.622288 0.077 Uiso 1 1 calc R U . . .
H46B H 0.421160 0.957203 0.600898 0.077 Uiso 1 1 calc R U . . .
C47 C 0.4324(15) 0.9602(11) 0.6795(9) 0.065(5) Uani 1 1 d . U . . .
H47A H 0.390984 0.980039 0.693852 0.078 Uiso 1 1 calc R U . . .
H47B H 0.411706 0.929408 0.679220 0.078 Uiso 1 1 calc R U . . .
C48 C 0.5033(15) 0.9628(12) 0.7104(9) 0.074(6) Uani 1 1 d . U . . .
H48A H 0.504653 0.938446 0.736402 0.089 Uiso 1 1 calc R U . . .
H48B H 0.505516 0.991524 0.729278 0.089 Uiso 1 1 calc R U . . .
C49 C 0.5726(15) 0.9589(10) 0.6738(8) 0.059(5) Uani 1 1 d . U . . .
H49A H 0.612569 0.982320 0.680967 0.071 Uiso 1 1 calc R U . . .
H49B H 0.598548 0.929456 0.677392 0.071 Uiso 1 1 calc R U . . .
Yb2 Yb 1.07605(5) 0.51441(3) 0.54848(3) 0.0300(2) Uani 1 1 d . . . . .
Si9 Si 0.9686(3) 0.59644(18) 0.5162(2) 0.0279(12) Uani 1 1 d . . . . .
Si10 Si 1.1015(4) 0.65102(19) 0.4598(2) 0.0307(13) Uani 1 1 d . . . . .
Si11 Si 1.1692(3) 0.68878(18) 0.5625(2) 0.0287(12) Uani 1 1 d . . . . .
Si12 Si 1.3175(3) 0.62510(19) 0.5564(2) 0.0297(13) Uani 1 1 d . . . . .
Si13 Si 1.2385(3) 0.56768(18) 0.6448(2) 0.0290(12) Uani 1 1 d . . . . .
Si14 Si 1.3080(4) 0.4726(2) 0.6238(3) 0.0456(16) Uani 1 1 d . . . . .
Si15 Si 1.2279(3) 0.57205(19) 0.4730(2) 0.0303(13) Uani 1 1 d . . . . .
Si16 Si 1.0755(3) 0.61307(18) 0.61996(19) 0.0267(12) Uani 1 1 d D . . . .
O14 O 0.9697(7) 0.5456(4) 0.4984(5) 0.028(3) Uani 1 1 d . . . . .
O15 O 1.0164(9) 0.6305(5) 0.4774(5) 0.040(3) Uani 1 1 d . . . . .
O16 O 1.0181(8) 0.5936(4) 0.5730(5) 0.034(3) Uani 1 1 d . . . . .
O17 O 1.1663(9) 0.6115(5) 0.4532(5) 0.043(3) Uani 1 1 d . . . . .
O18 O 1.1296(8) 0.6868(5) 0.5047(5) 0.038(3) Uani 1 1 d . . . . .
O19 O 1.1151(8) 0.6588(4) 0.6025(5) 0.030(3) Uani 1 1 d . . . . .
O20 O 1.2560(8) 0.6683(5) 0.5610(5) 0.036(3) Uani 1 1 d . . . . .
O21 O 1.3009(8) 0.5985(5) 0.5018(5) 0.037(3) Uani 1 1 d . . . . .
O22 O 1.2991(8) 0.5919(5) 0.6064(5) 0.035(3) Uani 1 1 d . . . . .
O23 O 1.2513(8) 0.5144(4) 0.6429(5) 0.034(3) Uani 1 1 d . . . . .
O24 O 1.1447(8) 0.5750(4) 0.6271(5) 0.032(3) Uani 1 1 d . . . . .
O25 O 1.1847(8) 0.5381(5) 0.5107(5) 0.035(3) Uani 1 1 d . . . . .
O26 O 1.0423(10) 0.4780(5) 0.6308(5) 0.054(4) Uani 1 1 d . U . . .
C50 C 0.8667(11) 0.6234(6) 0.5269(7) 0.026(4) Uani 1 1 d . . . . .
H50 H 0.839687 0.623450 0.491925 0.032 Uiso 1 1 calc R U . . .
C51 C 0.8122(12) 0.5974(6) 0.5629(8) 0.031(4) Uani 1 1 d . . . . .
H51A H 0.804958 0.566913 0.549115 0.037 Uiso 1 1 calc R U . . .
H51B H 0.836975 0.595225 0.598035 0.037 Uiso 1 1 calc R U . . .
C52 C 0.7340(13) 0.6193(7) 0.5669(9) 0.044(5) Uani 1 1 d . . . . .
H52A H 0.702048 0.603647 0.593508 0.053 Uiso 1 1 calc R U . . .
H52B H 0.705535 0.616611 0.532961 0.053 Uiso 1 1 calc R U . . .
C53 C 0.7397(16) 0.6685(8) 0.5816(9) 0.055(6) Uani 1 1 d . . . . .
H53A H 0.686061 0.682092 0.579763 0.066 Uiso 1 1 calc R U . . .
H53B H 0.759646 0.671249 0.618027 0.066 Uiso 1 1 calc R U . . .
C54 C 0.7937(16) 0.6924(7) 0.5462(10) 0.055(6) Uani 1 1 d . . . . .
H54A H 0.800151 0.723389 0.558721 0.066 Uiso 1 1 calc R U . . .
H54B H 0.769230 0.693606 0.510867 0.066 Uiso 1 1 calc R U . . .
C55 C 0.8738(14) 0.6713(6) 0.5426(8) 0.038(4) Uani 1 1 d . . . . .
H55A H 0.901427 0.673436 0.576869 0.046 Uiso 1 1 calc R U . . .
H55B H 0.906091 0.687454 0.516564 0.046 Uiso 1 1 calc R U . . .
C56 C 1.0911(15) 0.6781(8) 0.3945(8) 0.050(5) Uani 1 1 d . . . . .
H56 H 1.077027 0.653928 0.369222 0.060 Uiso 1 1 calc R U . . .
C57 C 1.1666(17) 0.6982(11) 0.3754(11) 0.081(9) Uani 1 1 d . . . . .
H57A H 1.210594 0.676372 0.377688 0.097 Uiso 1 1 calc R U . . .
H57B H 1.181066 0.724500 0.396739 0.097 Uiso 1 1 calc R U . . .
C58 C 1.151(2) 0.7128(10) 0.3147(11) 0.087(10) Uani 1 1 d . . . . .
H58A H 1.200508 0.724916 0.299629 0.104 Uiso 1 1 calc R U . . .
H58B H 1.134575 0.686546 0.293796 0.104 Uiso 1 1 calc R U . . .
C59 C 1.0924(16) 0.7442(9) 0.3132(10) 0.062(6) Uani 1 1 d . . . . .
H59A H 1.086779 0.755467 0.276985 0.074 Uiso 1 1 calc R U . . .
H59B H 1.108377 0.769477 0.335745 0.074 Uiso 1 1 calc R U . . .
C60 C 1.0112(18) 0.7264(12) 0.3314(12) 0.089(9) Uani 1 1 d . . . . .
H60A H 0.994147 0.700691 0.309919 0.107 Uiso 1 1 calc R U . . .
H60B H 0.969912 0.749833 0.329033 0.107 Uiso 1 1 calc R U . . .
C61 C 1.0258(16) 0.7120(9) 0.3901(11) 0.069(7) Uani 1 1 d . . . . .
H61A H 1.040237 0.738483 0.411193 0.082 Uiso 1 1 calc R U . . .
H61B H 0.976053 0.699456 0.404410 0.082 Uiso 1 1 calc R U . . .
C62 C 1.1688(12) 0.7477(7) 0.5873(8) 0.036(4) Uani 1 1 d . . . . .
H62 H 1.192519 0.767703 0.560414 0.043 Uiso 1 1 calc R U . . .
C63 C 1.2187(16) 0.7514(8) 0.6397(10) 0.056(6) Uani 1 1 d . . . . .
H63A H 1.195628 0.731424 0.666249 0.067 Uiso 1 1 calc R U . . .
H63B H 1.274131 0.741696 0.633296 0.067 Uiso 1 1 calc R U . . .
C64 C 1.2194(17) 0.7982(9) 0.6601(9) 0.063(6) Uani 1 1 d . . . . .
H64A H 1.248116 0.799319 0.694091 0.076 Uiso 1 1 calc R U . . .
H64B H 1.247135 0.817931 0.635310 0.076 Uiso 1 1 calc R U . . .
C65 C 1.1354(18) 0.8135(9) 0.6669(10) 0.068(6) Uani 1 1 d . . . . .
H65A H 1.135902 0.845106 0.677768 0.081 Uiso 1 1 calc R U . . .
H65B H 1.110787 0.796128 0.695375 0.081 Uiso 1 1 calc R U . . .
C66 C 1.0837(15) 0.8089(8) 0.6174(10) 0.058(6) Uani 1 1 d . . . . .
H66A H 1.028274 0.817791 0.625200 0.069 Uiso 1 1 calc R U . . .
H66B H 1.104098 0.828866 0.589918 0.069 Uiso 1 1 calc R U . . .
C67 C 1.0846(13) 0.7628(7) 0.5986(9) 0.047(5) Uani 1 1 d . . . . .
H67A H 1.051814 0.760459 0.566290 0.057 Uiso 1 1 calc R U . . .
H67B H 1.060959 0.743061 0.625230 0.057 Uiso 1 1 calc R U . . .
C68 C 1.4217(13) 0.6479(7) 0.5622(9) 0.041(4) Uani 1 1 d . . . . .
H68 H 1.423234 0.665487 0.595365 0.049 Uiso 1 1 calc R U . . .
C69 C 1.4862(14) 0.6132(8) 0.5676(9) 0.047(5) Uani 1 1 d . . . . .
H69A H 1.535161 0.627632 0.581165 0.056 Uiso 1 1 calc R U . . .
H69B H 1.469272 0.590905 0.593689 0.056 Uiso 1 1 calc R U . . .
C70 C 1.5053(15) 0.5898(8) 0.5178(9) 0.050(6) Uani 1 1 d . . . . .
H70A H 1.458569 0.572194 0.506054 0.060 Uiso 1 1 calc R U . . .
H70B H 1.550241 0.569067 0.523777 0.060 Uiso 1 1 calc R U . . .
C71 C 1.5277(14) 0.6238(8) 0.4748(9) 0.047(5) Uani 1 1 d . . . . .
H71A H 1.537458 0.607852 0.441585 0.057 Uiso 1 1 calc R U . . .
H71B H 1.577410 0.639323 0.485045 0.057 Uiso 1 1 calc R U . . .
C72 C 1.4595(15) 0.6586(8) 0.4664(9) 0.055(6) Uani 1 1 d . . . . .
H72A H 1.476161 0.681243 0.440743 0.066 Uiso 1 1 calc R U . . .
H72B H 1.411147 0.643576 0.452656 0.066 Uiso 1 1 calc R U . . .
C73 C 1.4411(14) 0.6808(7) 0.5185(9) 0.046(5) Uani 1 1 d . . . . .
H73A H 1.395369 0.701156 0.513554 0.055 Uiso 1 1 calc R U . . .
H73B H 1.487624 0.698902 0.529426 0.055 Uiso 1 1 calc R U . . .
C74 C 1.2552(11) 0.5898(6) 0.7116(7) 0.027(4) Uani 1 1 d . . . . .
H74 H 1.212532 0.577625 0.734461 0.032 Uiso 1 1 calc R U . . .
C75 C 1.2495(13) 0.6413(7) 0.7133(8) 0.037(5) Uani 1 1 d . . . . .
H75A H 1.291256 0.653943 0.690615 0.044 Uiso 1 1 calc R U . . .
H75B H 1.197201 0.650491 0.698793 0.044 Uiso 1 1 calc R U . . .
C76 C 1.2589(14) 0.6605(9) 0.7668(8) 0.053(6) Uani 1 1 d . . . . .
H76A H 1.214054 0.650715 0.788867 0.064 Uiso 1 1 calc R U . . .
H76B H 1.257311 0.693389 0.764690 0.064 Uiso 1 1 calc R U . . .
C77 C 1.3402(15) 0.6455(9) 0.7929(10) 0.059(6) Uani 1 1 d . . . . .
H77A H 1.385333 0.658901 0.773915 0.071 Uiso 1 1 calc R U . . .
H77B H 1.342689 0.655819 0.829608 0.071 Uiso 1 1 calc R U . . .
C78 C 1.3469(14) 0.5952(8) 0.7913(8) 0.050(5) Uani 1 1 d . . . . .
H78A H 1.305853 0.582145 0.814178 0.060 Uiso 1 1 calc R U . . .
H78B H 1.399776 0.586256 0.805217 0.060 Uiso 1 1 calc R U . . .
C79 C 1.3364(12) 0.5766(7) 0.7358(7) 0.037(5) Uani 1 1 d . . . . .
H79A H 1.340573 0.543807 0.736909 0.044 Uiso 1 1 calc R U . . .
H79B H 1.379729 0.587967 0.713495 0.044 Uiso 1 1 calc R U . . .
C80 C 1.2512(15) 0.4396(8) 0.5758(9) 0.055(6) Uani 1 1 d . . . . .
H80A H 1.199359 0.431655 0.590373 0.083 Uiso 1 1 calc R U . . .
H80B H 1.280814 0.412434 0.567559 0.083 Uiso 1 1 calc R U . . .
H80C H 1.243221 0.457058 0.543846 0.083 Uiso 1 1 calc R U . . .
C81 C 1.327(2) 0.4381(9) 0.6860(12) 0.089(9) Uani 1 1 d . . . . .
H81A H 1.355612 0.456249 0.711859 0.134 Uiso 1 1 calc R U . . .
H81B H 1.358933 0.411921 0.677374 0.134 Uiso 1 1 calc R U . . .
H81C H 1.275902 0.428558 0.700529 0.134 Uiso 1 1 calc R U . . .
C82 C 1.3996(16) 0.4950(9) 0.5978(14) 0.091(10) Uani 1 1 d . . . . .
H82A H 1.387275 0.513869 0.567510 0.136 Uiso 1 1 calc R U . . .
H82B H 1.434267 0.470549 0.586974 0.136 Uiso 1 1 calc R U . . .
H82C H 1.426688 0.512734 0.624700 0.136 Uiso 1 1 calc R U . . .
C83 C 1.2655(13) 0.5445(7) 0.4125(8) 0.037(4) Uani 1 1 d . . . . .
H83 H 1.221036 0.526212 0.397659 0.044 Uiso 1 1 calc R U . . .
C84 C 1.2920(18) 0.5766(8) 0.3703(10) 0.064(7) Uani 1 1 d . . . . .
H84A H 1.337568 0.594449 0.383388 0.077 Uiso 1 1 calc R U . . .
H84B H 1.247869 0.597199 0.361544 0.077 Uiso 1 1 calc R U . . .
C85 C 1.3179(18) 0.5496(10) 0.3186(9) 0.072(8) Uani 1 1 d . . . . .
H85A H 1.271830 0.533082 0.303946 0.087 Uiso 1 1 calc R U . . .
H85B H 1.337505 0.570414 0.291644 0.087 Uiso 1 1 calc R U . . .
C86 C 1.3824(19) 0.5181(9) 0.3344(10) 0.076(8) Uani 1 1 d . . . . .
H86A H 1.398895 0.501080 0.303238 0.092 Uiso 1 1 calc R U . . .
H86B H 1.429003 0.535549 0.346585 0.092 Uiso 1 1 calc R U . . .
C87 C 1.3607(19) 0.4861(9) 0.3761(9) 0.070(8) Uani 1 1 d . . . . .
H87A H 1.407005 0.467093 0.385029 0.085 Uiso 1 1 calc R U . . .
H87B H 1.316574 0.466790 0.363945 0.085 Uiso 1 1 calc R U . . .
C88 C 1.3347(14) 0.5132(8) 0.4248(8) 0.045(5) Uani 1 1 d . . . . .
H88A H 1.318719 0.492349 0.452769 0.053 Uiso 1 1 calc R U . . .
H88B H 1.380563 0.530731 0.437993 0.053 Uiso 1 1 calc R U . . .
C89 C 1.015(4) 0.6180(12) 0.6800(19) 0.074(5) Uani 0.63(2) 1 d D U P A 1
H89 H 1.062607 0.622427 0.702932 0.089 Uiso 0.63(2) 1 calc R U P A 1
C90 C 0.991(3) 0.5766(13) 0.7074(16) 0.077(6) Uani 0.63(2) 1 d D U P A 1
H90A H 1.039792 0.559532 0.716376 0.092 Uiso 0.63(2) 1 calc R U P A 1
H90B H 0.958816 0.558145 0.683090 0.092 Uiso 0.63(2) 1 calc R U P A 1
C91 C 0.945(3) 0.5838(13) 0.7561(16) 0.077(6) Uani 0.63(2) 1 d D U P A 1
H91A H 0.905401 0.559351 0.758407 0.093 Uiso 0.63(2) 1 calc R U P A 1
H91B H 0.982065 0.580224 0.785915 0.093 Uiso 0.63(2) 1 calc R U P A 1
C92 C 0.901(3) 0.6262(11) 0.7643(19) 0.078(6) Uani 0.63(2) 1 d D U P A 1
H92A H 0.888677 0.628909 0.801936 0.094 Uiso 0.63(2) 1 calc R U P A 1
H92B H 0.849161 0.624327 0.745206 0.094 Uiso 0.63(2) 1 calc R U P A 1
C93 C 0.942(3) 0.6674(14) 0.7473(15) 0.077(6) Uani 0.63(2) 1 d D U P A 1
H93A H 0.984309 0.675097 0.773306 0.092 Uiso 0.63(2) 1 calc R U P A 1
H93B H 0.903935 0.692300 0.745757 0.092 Uiso 0.63(2) 1 calc R U P A 1
C94 C 0.979(3) 0.6614(13) 0.6950(15) 0.075(6) Uani 0.63(2) 1 d D U P A 1
H94A H 0.938132 0.668673 0.668432 0.090 Uiso 0.63(2) 1 calc R U P A 1
H94B H 1.021765 0.684072 0.691830 0.090 Uiso 0.63(2) 1 calc R U P A 1
C95 C 1.019(6) 0.620(3) 0.681(3) 0.074(6) Uani 0.37(2) 1 d D U P A 2
H95 H 0.982165 0.641842 0.665063 0.089 Uiso 0.37(2) 1 calc R U P A 2
C96 C 1.034(4) 0.648(2) 0.727(2) 0.076(6) Uani 0.37(2) 1 d D U P A 2
H96A H 1.045028 0.679134 0.715904 0.091 Uiso 0.37(2) 1 calc R U P A 2
H96B H 1.081028 0.637335 0.747221 0.091 Uiso 0.37(2) 1 calc R U P A 2
C97 C 0.962(4) 0.647(2) 0.761(3) 0.076(6) Uani 0.37(2) 1 d D U P A 2
H97A H 0.921952 0.666428 0.743410 0.092 Uiso 0.37(2) 1 calc R U P A 2
H97B H 0.977115 0.662469 0.793867 0.092 Uiso 0.37(2) 1 calc R U P A 2
C98 C 0.920(5) 0.606(2) 0.776(2) 0.077(6) Uani 0.37(2) 1 d D U P A 2
H98A H 0.956425 0.586403 0.796419 0.092 Uiso 0.37(2) 1 calc R U P A 2
H98B H 0.873880 0.613182 0.798296 0.092 Uiso 0.37(2) 1 calc R U P A 2
C99 C 0.892(5) 0.582(3) 0.728(2) 0.077(6) Uani 0.37(2) 1 d D U P A 2
H99A H 0.883205 0.550275 0.736339 0.093 Uiso 0.37(2) 1 calc R U P A 2
H99B H 0.841112 0.595019 0.715844 0.093 Uiso 0.37(2) 1 calc R U P A 2
C100 C 0.954(4) 0.587(3) 0.688(3) 0.076(6) Uani 0.37(2) 1 d D U P A 2
H10A H 0.981064 0.557591 0.687411 0.091 Uiso 0.37(2) 1 calc R U P A 2
H10B H 0.923383 0.588352 0.654498 0.091 Uiso 0.37(2) 1 calc R U P A 2
C101 C 1.0776(18) 0.4634(10) 0.6777(10) 0.075(6) Uani 1 1 d . U . . .
H10C H 1.105962 0.488134 0.695309 0.090 Uiso 1 1 calc R U . . .
H10D H 1.116171 0.439234 0.670844 0.090 Uiso 1 1 calc R U . . .
C102 C 1.0132(19) 0.4473(12) 0.7099(11) 0.091(7) Uani 1 1 d . U . . .
H10E H 1.008569 0.465921 0.741691 0.109 Uiso 1 1 calc R U . . .
H10F H 1.023575 0.416288 0.720832 0.109 Uiso 1 1 calc R U . . .
C103 C 0.935(2) 0.4499(12) 0.6769(11) 0.093(7) Uani 1 1 d . U . . .
H10G H 0.904091 0.421758 0.678760 0.112 Uiso 1 1 calc R U . . .
H10H H 0.900334 0.474766 0.688358 0.112 Uiso 1 1 calc R U . . .
C104 C 0.9630(18) 0.4570(11) 0.6280(11) 0.085(6) Uani 1 1 d . U . . .
H10I H 0.925847 0.476379 0.608283 0.102 Uiso 1 1 calc R U . . .
H10J H 0.966888 0.428271 0.609233 0.102 Uiso 1 1 calc R U . . .

loop_
_atom_site_aniso_label
_atom_site_aniso_U_11
_atom_site_aniso_U_22
_atom_site_aniso_U_33
_atom_site_aniso_U_23
_atom_site_aniso_U_13
_atom_site_aniso_U_12
Yb1 0.0313(5) 0.0340(5) 0.0232(5) -0.0019(4) 0.0015(4) 0.0036(4)
Si1 0.025(3) 0.033(3) 0.023(3) 0.000(2) 0.004(2) 0.004(2)
Si2 0.026(3) 0.039(3) 0.026(3) -0.003(2) 0.001(2) 0.003(2)
Si3 0.031(3) 0.028(3) 0.031(3) -0.002(2) 0.003(2) 0.004(2)
Si4 0.031(4) 0.035(3) 0.034(3) -0.001(2) 0.001(2) 0.006(3)
Si5 0.029(3) 0.036(3) 0.031(3) -0.004(2) -0.003(2) 0.005(3)
Si6 0.039(4) 0.040(3) 0.039(3) -0.007(3) -0.001(3) 0.009(3)
Si7 0.031(3) 0.031(3) 0.030(3) 0.001(2) 0.003(2) 0.000(2)
Si8 0.029(3) 0.036(3) 0.023(3) -0.002(2) 0.000(2) 0.000(2)
O1 0.040(8) 0.038(6) 0.023(6) -0.013(5) 0.004(6) 0.007(6)
O2 0.027(6) 0.038(8) 0.019(5) -0.003(5) -0.001(4) 0.006(5)
O3 0.023(6) 0.040(7) 0.028(6) 0.004(5) 0.013(4) 0.006(5)
O4 0.035(7) 0.050(7) 0.024(6) 0.002(6) 0.007(5) -0.010(6)
O5 0.022(7) 0.039(6) 0.031(6) -0.003(5) 0.002(5) 0.004(5)
O6 0.034(8) 0.036(8) 0.036(6) 0.002(5) 0.001(5) 0.010(6)
O7 0.025(6) 0.040(6) 0.029(7) 0.002(5) 0.004(5) 0.009(5)
O8 0.027(7) 0.035(8) 0.033(5) -0.004(5) -0.002(5) 0.007(6)
O9 0.034(7) 0.036(7) 0.045(8) 0.001(6) 0.012(6) 0.007(5)
O10 0.035(6) 0.048(8) 0.022(7) 0.005(5) -0.005(5) 0.001(6)
O11 0.044(9) 0.043(6) 0.040(8) -0.006(6) 0.009(6) -0.001(5)
O12 0.036(7) 0.033(8) 0.033(6) 0.001(6) 0.009(5) 0.007(6)
O13 0.046(7) 0.071(10) 0.026(6) 0.006(6) 0.006(5) 0.011(7)
C1 0.040(9) 0.035(8) 0.017(8) 0.005(7) -0.001(6) 0.002(7)
C2 0.033(11) 0.053(11) 0.017(9) 0.011(8) 0.002(7) -0.006(8)
C3 0.040(12) 0.074(12) 0.048(14) -0.001(11) 0.008(9) -0.020(10)
C4 0.056(15) 0.068(11) 0.038(12) 0.013(10) 0.023(10) -0.020(11)
C5 0.067(14) 0.065(13) 0.030(11) -0.001(10) 0.018(10) -0.038(11)
C6 0.054(12) 0.031(9) 0.039(12) 0.000(8) 0.017(9) -0.019(8)
C7 0.035(11) 0.059(13) 0.026(8) -0.002(7) 0.001(6) -0.001(8)
C8 0.046(12) 0.068(17) 0.053(11) -0.019(11) 0.018(9) -0.015(10)
C9 0.091(19) 0.11(2) 0.045(10) 0.001(14) 0.023(11) -0.021(15)
C10 0.061(15) 0.13(2) 0.030(12) -0.038(14) 0.011(10) -0.009(13)
C11 0.060(14) 0.15(3) 0.039(11) -0.043(14) 0.010(10) -0.030(15)
C12 0.057(14) 0.074(14) 0.037(10) -0.017(11) 0.019(9) -0.016(11)
C13 0.054(11) 0.032(8) 0.079(12) -0.009(8) 0.022(9) 0.005(7)
C14 0.072(12) 0.048(10) 0.099(13) -0.025(10) 0.039(10) -0.014(9)
C15 0.082(13) 0.052(11) 0.119(15) -0.030(11) 0.052(11) -0.011(10)
C16 0.083(13) 0.051(11) 0.104(14) -0.024(10) 0.038(11) -0.010(10)
C17 0.071(13) 0.045(10) 0.089(13) -0.013(10) 0.025(10) -0.007(9)
C18 0.057(11) 0.045(10) 0.077(13) -0.007(9) 0.019(10) -0.003(8)
C19 0.032(9) 0.055(12) 0.034(9) -0.018(9) -0.011(7) 0.000(7)
C20 0.041(12) 0.071(14) 0.066(15) 0.005(11) 0.007(11) 0.018(11)
C21 0.038(12) 0.076(19) 0.097(15) 0.012(13) 0.009(12) 0.012(11)
C22 0.012(11) 0.046(11) 0.085(13) -0.017(10) 0.000(9) 0.001(8)
C23 0.046(12) 0.070(14) 0.070(16) -0.003(11) 0.016(11) 0.029(11)
C24 0.034(11) 0.071(16) 0.054(11) 0.003(11) 0.009(9) 0.014(10)
C25 0.069(12) 0.050(8) 0.039(9) 0.006(8) -0.013(8) 0.003(9)
C26 0.094(14) 0.062(11) 0.071(12) 0.008(9) -0.035(10) -0.008(11)
C27 0.124(16) 0.062(11) 0.077(13) 0.012(9) -0.054(11) -0.002(12)
C28 0.112(15) 0.064(10) 0.075(13) 0.015(10) -0.035(11) 0.001(12)
C29 0.104(15) 0.053(10) 0.060(12) 0.001(9) -0.022(10) 0.001(11)
C30 0.080(13) 0.051(9) 0.056(11) 0.000(8) -0.013(9) 0.000(10)
C31 0.077(19) 0.066(17) 0.035(11) 0.001(10) -0.014(9) 0.000(14)
C32 0.039(12) 0.042(11) 0.046(12) -0.002(10) 0.007(10) 0.000(10)
C33 0.030(10) 0.031(12) 0.046(11) -0.010(9) -0.008(9) -0.003(8)
C34 0.025(10) 0.034(9) 0.030(8) -0.003(7) -0.004(6) 0.008(7)
C35 0.032(11) 0.042(11) 0.042(10) -0.003(8) -0.009(7) 0.000(8)
C36 0.048(14) 0.040(11) 0.050(10) -0.007(8) 0.002(9) 0.000(9)
C37 0.034(11) 0.030(11) 0.051(10) -0.003(8) 0.004(8) 0.001(8)
C38 0.041(13) 0.058(13) 0.037(10) -0.001(9) -0.001(8) -0.004(9)
C39 0.045(13) 0.042(11) 0.038(9) -0.012(8) 0.003(8) -0.004(9)
C40 0.045(12) 0.048(10) 0.043(11) 0.006(8) 0.002(8) -0.006(8)
C41 0.074(17) 0.064(13) 0.059(16) 0.021(11) 0.033(12) 0.018(11)
C42 0.11(2) 0.072(14) 0.036(12) 0.017(11) 0.021(13) -0.011(14)
C43 0.10(2) 0.088(15) 0.037(13) 0.009(11) 0.027(12) -0.028(14)
C44 0.10(2) 0.070(14) 0.061(17) -0.002(12) 0.031(13) -0.036(12)
C45 0.09(2) 0.052(13) 0.066(15) 0.004(11) 0.041(14) -0.008(12)
C46 0.051(9) 0.102(14) 0.038(8) 0.010(10) 0.011(7) 0.023(10)
C47 0.048(9) 0.115(15) 0.034(9) 0.008(10) 0.010(7) 0.016(11)
C48 0.055(11) 0.133(15) 0.033(8) 0.006(11) 0.008(7) 0.008(11)
C49 0.049(9) 0.098(14) 0.030(8) 0.007(9) 0.001(6) 0.002(10)
Yb2 0.0316(6) 0.0315(5) 0.0269(5) 0.0016(4) -0.0030(4) -0.0006(4)
Si9 0.032(3) 0.027(3) 0.024(3) 0.003(2) -0.005(2) -0.003(2)
Si10 0.038(3) 0.029(3) 0.025(3) 0.009(2) -0.003(2) -0.002(2)
Si11 0.032(3) 0.027(3) 0.028(3) 0.004(2) -0.001(2) 0.000(2)
Si12 0.026(3) 0.037(3) 0.026(3) -0.003(2) 0.002(2) 0.001(2)
Si13 0.030(3) 0.030(3) 0.027(3) 0.000(2) -0.001(2) 0.001(2)
Si14 0.037(4) 0.038(4) 0.061(4) -0.004(3) -0.013(3) 0.004(3)
Si15 0.036(3) 0.035(3) 0.020(3) -0.003(2) 0.002(2) 0.005(2)
Si16 0.029(3) 0.031(3) 0.021(3) 0.000(2) -0.001(2) -0.002(2)
O14 0.026(7) 0.029(5) 0.027(7) -0.001(5) -0.013(5) 0.009(5)
O15 0.041(7) 0.041(8) 0.038(7) 0.010(6) -0.001(6) -0.009(6)
O16 0.032(7) 0.037(7) 0.033(6) 0.002(5) -0.012(5) -0.006(6)
O17 0.050(8) 0.049(8) 0.029(8) 0.007(6) 0.005(6) 0.008(6)
O18 0.035(8) 0.039(7) 0.038(6) 0.002(5) -0.006(5) -0.004(6)
O19 0.026(7) 0.035(6) 0.031(7) -0.004(5) 0.005(5) -0.003(5)
O20 0.026(6) 0.042(7) 0.042(8) 0.001(6) -0.003(5) -0.003(5)
O21 0.038(7) 0.046(8) 0.028(6) -0.003(5) 0.009(5) 0.000(6)
O22 0.040(7) 0.040(7) 0.025(6) 0.003(5) 0.001(5) -0.006(6)
O23 0.033(7) 0.025(5) 0.044(8) -0.002(5) -0.004(6) -0.013(5)
O24 0.031(5) 0.033(6) 0.032(7) -0.005(6) -0.004(5) -0.004(5)
O25 0.034(7) 0.043(8) 0.028(7) 0.006(5) 0.003(5) -0.002(5)
O26 0.068(9) 0.064(8) 0.030(7) 0.003(6) 0.002(6) -0.031(7)
C50 0.027(8) 0.023(7) 0.029(10) 0.005(7) -0.009(6) -0.001(6)
C51 0.032(9) 0.026(9) 0.033(11) 0.000(8) -0.003(7) -0.005(7)
C52 0.043(10) 0.047(10) 0.042(13) 0.005(9) 0.009(9) 0.009(8)
C53 0.078(15) 0.050(10) 0.038(13) 0.001(9) 0.003(10) 0.025(10)
C54 0.077(14) 0.025(10) 0.064(15) -0.004(10) 0.005(11) 0.014(9)
C55 0.062(11) 0.024(8) 0.029(11) 0.009(8) -0.007(9) 0.000(7)
C56 0.065(13) 0.054(14) 0.031(9) 0.009(9) 0.006(8) 0.006(9)
C57 0.068(13) 0.10(2) 0.072(15) 0.063(16) 0.030(13) 0.026(13)
C58 0.109(19) 0.08(2) 0.071(15) 0.046(15) 0.032(14) 0.038(16)
C59 0.081(15) 0.057(16) 0.046(14) 0.011(11) 0.005(11) 0.014(11)
C60 0.069(14) 0.11(3) 0.085(16) 0.039(16) -0.030(13) -0.019(14)
C61 0.058(14) 0.070(17) 0.078(15) 0.033(14) 0.009(11) 0.011(12)
C62 0.027(9) 0.034(8) 0.046(10) 0.002(8) 0.008(7) -0.017(7)
C63 0.051(13) 0.059(12) 0.058(12) -0.003(11) -0.008(10) -0.016(10)
C64 0.088(14) 0.061(13) 0.040(13) -0.001(10) -0.015(11) -0.012(12)
C65 0.098(16) 0.040(13) 0.066(14) 0.007(11) 0.009(11) -0.008(11)
C66 0.048(13) 0.051(11) 0.075(14) 0.000(11) 0.021(10) -0.001(10)
C67 0.034(9) 0.047(11) 0.061(14) 0.008(9) 0.007(9) -0.008(9)
C68 0.034(9) 0.039(11) 0.050(11) 0.008(8) -0.001(8) -0.010(7)
C69 0.045(13) 0.045(12) 0.051(10) 0.009(8) -0.005(10) -0.004(9)
C70 0.053(16) 0.037(11) 0.060(11) 0.002(8) -0.001(10) -0.004(10)
C71 0.035(13) 0.052(13) 0.055(12) 0.003(9) 0.006(10) -0.007(9)
C72 0.048(14) 0.060(14) 0.056(11) 0.004(9) 0.012(11) 0.007(11)
C73 0.041(14) 0.037(11) 0.060(11) 0.005(7) 0.009(9) -0.019(9)
C74 0.024(9) 0.035(8) 0.021(8) 0.002(6) 0.001(6) 0.011(7)
C75 0.038(13) 0.035(8) 0.036(10) -0.018(8) -0.011(8) 0.007(8)
C76 0.050(13) 0.073(14) 0.036(10) -0.026(10) -0.008(9) 0.007(11)
C77 0.049(13) 0.080(12) 0.048(13) -0.015(11) -0.013(10) -0.012(11)
C78 0.038(14) 0.078(12) 0.034(10) -0.008(10) -0.013(9) -0.012(10)
C79 0.034(10) 0.048(11) 0.028(9) 0.004(8) -0.017(8) 0.009(9)
C80 0.062(16) 0.052(14) 0.051(13) -0.016(11) -0.001(12) 0.006(12)
C81 0.12(3) 0.054(17) 0.095(18) -0.006(14) -0.053(15) 0.024(16)
C82 0.042(14) 0.053(17) 0.18(3) -0.029(17) 0.021(16) 0.012(12)
C83 0.038(12) 0.039(10) 0.034(9) -0.002(7) 0.002(7) -0.001(8)
C84 0.10(2) 0.035(12) 0.062(13) 0.007(9) 0.027(13) 0.004(11)
C85 0.10(2) 0.082(18) 0.040(11) 0.020(10) 0.018(12) 0.036(15)
C86 0.11(2) 0.066(17) 0.055(13) 0.014(12) 0.017(13) 0.036(14)
C87 0.11(2) 0.058(15) 0.046(12) 0.001(9) 0.022(13) 0.037(14)
C88 0.051(13) 0.044(12) 0.038(10) -0.008(8) 0.001(9) 0.007(10)
C89 0.107(14) 0.063(11) 0.053(8) 0.002(8) 0.052(9) 0.003(9)
C90 0.109(14) 0.065(11) 0.056(9) 0.003(8) 0.052(9) 0.001(10)
C91 0.110(14) 0.067(11) 0.056(9) 0.003(9) 0.052(9) 0.000(10)
C92 0.110(14) 0.069(11) 0.057(9) 0.003(9) 0.052(9) 0.002(10)
C93 0.110(14) 0.067(11) 0.055(9) 0.002(9) 0.053(10) 0.004(10)
C94 0.108(14) 0.065(11) 0.054(9) 0.001(8) 0.053(9) 0.004(10)
C95 0.108(14) 0.063(11) 0.053(9) 0.002(8) 0.052(9) 0.003(9)
C96 0.109(14) 0.065(11) 0.054(9) 0.001(8) 0.052(9) 0.003(10)
C97 0.109(14) 0.066(11) 0.055(9) 0.002(9) 0.053(9) 0.002(10)
C98 0.109(14) 0.067(12) 0.056(10) 0.003(9) 0.053(10) 0.002(10)
C99 0.109(14) 0.067(12) 0.056(9) 0.003(9) 0.052(9) 0.001(10)
C100 0.108(14) 0.066(11) 0.055(9) 0.004(9) 0.051(9) 0.001(10)
C101 0.085(11) 0.090(14) 0.049(10) 0.029(10) 0.007(8) -0.017(11)
C102 0.094(13) 0.116(15) 0.064(11) 0.040(11) 0.018(9) -0.015(13)
C103 0.094(12) 0.121(16) 0.065(11) 0.010(12) 0.013(9) -0.042(13)
C104 0.082(11) 0.110(14) 0.063(10) 0.000(11) 0.007(9) -0.049(11)

loop_
_atom_type_symbol
_atom_type_description
_atom_type_scat_dispersion_real
_atom_type_scat_dispersion_imag
_atom_type_scat_source
C C 0.0033 0.0016 'International Tables Vol C Tables 4.2.6.8 and 6.1.1.4'
H H 0.0000 0.0000 'International Tables Vol C Tables 4.2.6.8 and 6.1.1.4'
O O 0.0106 0.0060 'International Tables Vol C Tables 4.2.6.8 and 6.1.1.4'
Si Si 0.0817 0.0704 'International Tables Vol C Tables 4.2.6.8 and 6.1.1.4'
Yb Yb -0.3850 5.5486 'International Tables Vol C Tables 4.2.6.8 and 6.1.1.4'

loop_
_exptl_crystal_face_index_h
_exptl_crystal_face_index_k
_exptl_crystal_face_index_l
_exptl_crystal_face_perp_dist
0.00 0.00 0.00 0.0000
-4.00 3.00 2.00 0.1460
0.00 0.00 0.00 0.0000
3.00 2.00 1.00 0.1110
-1.00 -9.00 -4.00 0.1570
1.00 11.00 6.00 0.1230
-1.00 2.00 1.00 0.1470
7.00 -2.00 -1.00 0.1380
1.00 2.00 1.00 0.1240
0.00 0.00 0.00 0.0000
-1.00 -9.00 3.00 0.0410
1.00 1.00 7.00 0.0820
-1.00 0.00 -9.00 0.1600
-1.00 -9.00 2.00 0.0430
-2.00 1.00 3.00 0.0860
-1.00 -3.00 0.00 0.0580
2.00 4.00 -1.00 0.1300
-11.00 6.00 -5.00 0.1140

loop_
_geom_angle_atom_site_label_1
_geom_angle_atom_site_label_2
_geom_angle_atom_site_label_3
_geom_angle
_geom_angle_site_symmetry_1
_geom_angle_site_symmetry_3
_geom_angle_publ_flag
Si1 Yb1 Yb1 68.21(10) . 3_676 ?
O1 Yb1 Yb1 40.4(3) 3_676 3_676 ?
O1 Yb1 Yb1 38.0(3) . 3_676 ?
O1 Yb1 Si1 30.2(3) . . ?
O1 Yb1 Si1 108.6(3) 3_676 . ?
O1 Yb1 O1 78.4(5) 3_676 . ?
O1 Yb1 O3 138.9(4) 3_676 . ?
O1 Yb1 O3 61.9(4) . . ?
O1 Yb1 O13 89.5(5) 3_676 . ?
O1 Yb1 O13 110.8(5) . . ?
O3 Yb1 Yb1 99.3(3) . 3_676 ?
O3 Yb1 Si1 32.6(3) . . ?
O12 Yb1 Yb1 108.5(3) . 3_676 ?
O12 Yb1 Si1 92.6(4) . . ?
O12 Yb1 O1 106.7(5) . 3_676 ?
O12 Yb1 O1 101.9(5) . . ?
O12 Yb1 O3 92.0(4) . . ?
O12 Yb1 O13 145.9(5) . . ?
O13 Yb1 Yb1 103.3(4) . 3_676 ?
O13 Yb1 Si1 110.7(4) . . ?
O13 Yb1 O3 94.8(5) . . ?
O1 Si1 Yb1 48.1(5) . . ?
O1 Si1 O2 111.8(7) . . ?
O1 Si1 O3 102.4(7) . . ?
O1 Si1 C1 115.2(8) . . ?
O2 Si1 Yb1 112.1(5) . . ?
O2 Si1 O3 109.3(7) . . ?
O2 Si1 C1 106.6(8) . . ?
O3 Si1 Yb1 56.2(5) . . ?
O3 Si1 C1 111.5(8) . . ?
C1 Si1 Yb1 141.2(6) . . ?
O2 Si2 O5 109.0(7) . . ?
O2 Si2 C7 107.5(8) . . ?
O4 Si2 O2 111.0(7) . . ?
O4 Si2 O5 110.7(8) . . ?
O4 Si2 C7 110.0(9) . . ?
O5 Si2 C7 108.6(9) . . ?
O5 Si3 O6 109.0(7) . . ?
O5 Si3 O7 109.3(7) . . ?
O5 Si3 C13 109.9(11) . . ?
O6 Si3 C13 110.3(9) . . ?
O7 Si3 O6 109.9(7) . . ?
O7 Si3 C13 108.5(10) . . ?
O7 Si4 O8 108.3(7) . . ?
O7 Si4 C19 109.2(9) . . ?
O8 Si4 C19 108.8(8) . . ?
O9 Si4 O7 110.4(8) . . ?
O9 Si4 O8 110.8(7) . . ?
O9 Si4 C19 109.3(9) . . ?
O8 Si5 O11 109.0(8) . . ?
O8 Si5 C25 109.8(10) . . ?
O10 Si5 O8 110.6(7) . . ?
O10 Si5 O11 106.2(8) . . ?
O10 Si5 C25 109.5(10) . . ?
O11 Si5 C25 111.8(9) . . ?
O11 Si6 C31 107.6(10) . . ?
O11 Si6 C32 106.3(9) . . ?
O11 Si6 C33 111.0(8) . . ?
C31 Si6 C33 109.4(11) . . ?
C32 Si6 C31 110.0(11) . . ?
C32 Si6 C33 112.3(10) . . ?
O4 Si7 C34 106.4(8) . . ?
O9 Si7 O4 105.8(8) . . ?
O9 Si7 C34 104.6(8) . . ?
O12 Si7 O4 112.8(8) . . ?
O12 Si7 O9 110.8(7) . . ?
O12 Si7 C34 115.6(8) . . ?
O3 Si8 O6 113.3(7) . . ?
O3 Si8 O10 101.4(7) . . ?
O3 Si8 C40 111.0(9) . . ?
O6 Si8 O10 110.0(8) . . ?
O6 Si8 C40 108.9(9) . . ?
O10 Si8 C40 112.1(9) . . ?
Yb1 O1 Yb1 101.6(5) 3_676 . ?
Si1 O1 Yb1 101.7(7) . . ?
Si1 O1 Yb1 156.7(8) . 3_676 ?
Si2 O2 Si1 142.0(8) . . ?
Si1 O3 Yb1 91.1(6) . . ?
Si8 O3 Yb1 116.0(7) . . ?
Si8 O3 Si1 152.2(9) . . ?
Si2 O4 Si7 148.9(9) . . ?
Si3 O5 Si2 151.0(9) . . ?
Si8 O6 Si3 142.5(9) . . ?
Si4 O7 Si3 146.2(9) . . ?
Si5 O8 Si4 150.3(9) . . ?
Si4 O9 Si7 147.4(10) . . ?
Si5 O10 Si8 151.0(10) . . ?
Si6 O11 Si5 144.2(10) . . ?
Si7 O12 Yb1 153.6(9) . . ?
C46 O13 Yb1 112.9(11) . . ?
C49 O13 Yb1 138.2(13) . . ?
C49 O13 C46 107.9(16) . . ?
C2 C1 Si1 111.2(13) . . ?
C6 C1 Si1 110.6(14) . . ?
C6 C1 C2 112.1(16) . . ?
C3 C2 C1 109.5(17) . . ?
C4 C3 C2 115(2) . . ?
C3 C4 C5 109.2(19) . . ?
C6 C5 C4 110.5(18) . . ?
C1 C6 C5 109.1(19) . . ?
C8 C7 Si2 112.7(16) . . ?
C8 C7 C12 111.1(19) . . ?
C12 C7 Si2 107.8(14) . . ?
C7 C8 C9 108(2) . . ?
C10 C9 C8 108(2) . . ?
C9 C10 C11 107(3) . . ?
C10 C11 C12 107(2) . . ?
C7 C12 C11 108(2) . . ?
C14 C13 Si3 113.9(17) . . ?
C14 C13 C18 111(2) . . ?
C18 C13 Si3 111.0(16) . . ?
C15 C14 C13 115(2) . . ?
C14 C15 C16 108(2) . . ?
C17 C16 C15 111(2) . . ?
C16 C17 C18 112(2) . . ?
C13 C18 C17 108(2) . . ?
C20 C19 Si4 111.8(16) . . ?
C20 C19 C24 107.5(18) . . ?
C24 C19 Si4 111.7(14) . . ?
C19 C20 C21 113(2) . . ?
C22 C21 C20 111(2) . . ?
C21 C22 C23 112(2) . . ?
C22 C23 C24 110(2) . . ?
C23 C24 C19 113(2) . . ?
C26 C25 Si5 114.6(18) . . ?
C30 C25 Si5 114.8(17) . . ?
C30 C25 C26 107(2) . . ?
C27 C26 C25 112(2) . . ?
C26 C27 C28 115(2) . . ?
C29 C28 C27 106(2) . . ?
C30 C29 C28 115(3) . . ?
C29 C30 C25 115(2) . . ?
C35 C34 Si7 112.3(13) . . ?
C39 C34 Si7 114.4(14) . . ?
C39 C34 C35 110.7(17) . . ?
C36 C35 C34 112.6(17) . . ?
C35 C36 C37 109.8(18) . . ?
C36 C37 C38 111.0(18) . . ?
C39 C38 C37 109.6(18) . . ?
C34 C39 C38 113.4(17) . . ?
C41 C40 Si8 117.9(17) . . ?
C41 C40 C45 110(2) . . ?
C45 C40 Si8 115.1(16) . . ?
C40 C41 C42 110(2) . . ?
C41 C42 C43 112(2) . . ?
C44 C43 C42 111(2) . . ?
C43 C44 C45 110(3) . . ?
C44 C45 C40 117(2) . . ?
C47 C46 O13 106.1(19) . . ?
C48 C47 C46 107(2) . . ?
C47 C48 C49 107(2) . . ?
O13 C49 C48 105.1(19) . . ?
Si9 Yb2 Yb2 67.30(10) . 3_766 ?
Si9 Yb2 Si16 57.85(13) . . ?
Si16 Yb2 Yb2 123.61(10) . 3_766 ?
O14 Yb2 Yb2 39.6(3) 3_766 3_766 ?
O14 Yb2 Yb2 37.9(3) . 3_766 ?
O14 Yb2 Si9 29.4(3) . . ?
O14 Yb2 Si9 106.9(3) 3_766 . ?
O14 Yb2 Si16 160.2(3) 3_766 . ?
O14 Yb2 Si16 86.6(3) . . ?
O14 Yb2 O14 77.5(5) 3_766 . ?
O14 Yb2 O16 135.1(4) 3_766 . ?
O14 Yb2 O16 59.9(4) . . ?
O14 Yb2 O24 114.3(4) . . ?
O14 Yb2 O24 166.3(4) 3_766 . ?
O14 Yb2 O26 91.1(5) 3_766 . ?
O14 Yb2 O26 117.5(5) . . ?
O16 Yb2 Yb2 96.8(3) . 3_766 ?
O16 Yb2 Si9 31.9(3) . . ?
O16 Yb2 Si16 26.8(3) . . ?
O16 Yb2 O24 54.8(4) . . ?
O24 Yb2 Yb2 151.6(3) . 3_766 ?
O24 Yb2 Si9 85.0(3) . . ?
O24 Yb2 Si16 28.0(3) . . ?
O25 Yb2 Yb2 110.9(3) . 3_766 ?
O25 Yb2 Si9 96.1(4) . . ?
O25 Yb2 Si16 87.8(4) . . ?
O25 Yb2 O14 107.5(5) . 3_766 ?
O25 Yb2 O14 104.9(5) . . ?
O25 Yb2 O16 96.9(5) . . ?
O25 Yb2 O24 77.2(4) . . ?
O25 Yb2 O26 136.6(5) . . ?
O26 Yb2 Yb2 108.2(4) . 3_766 ?
O26 Yb2 Si9 115.9(4) . . ?
O26 Yb2 Si16 85.8(4) . . ?
O26 Yb2 O16 96.3(5) . . ?
O26 Yb2 O24 77.4(4) . . ?
O14 Si9 Yb2 47.0(4) . . ?
O14 Si9 O15 114.6(8) . . ?
O14 Si9 O16 101.1(7) . . ?
O14 Si9 C50 117.4(8) . . ?
O15 Si9 Yb2 111.3(6) . . ?
O15 Si9 O16 108.4(7) . . ?
O15 Si9 C50 105.4(8) . . ?
O16 Si9 Yb2 57.0(5) . . ?
O16 Si9 C50 109.6(8) . . ?
C50 Si9 Yb2 143.3(6) . . ?
O15 Si10 O18 107.7(8) . . ?
O15 Si10 C56 109.9(10) . . ?
O17 Si10 O15 110.0(8) . . ?
O17 Si10 O18 111.4(8) . . ?
O17 Si10 C56 106.5(9) . . ?
O18 Si10 C56 111.4(10) . . ?
O18 Si11 O19 108.9(7) . . ?
O18 Si11 C62 110.0(9) . . ?
O19 Si11 C62 107.6(8) . . ?
O20 Si11 O18 109.5(8) . . ?
O20 Si11 O19 108.4(7) . . ?
O20 Si11 C62 112.4(9) . . ?
O20 Si12 C68 106.6(9) . . ?
O21 Si12 O20 110.1(8) . . ?
O21 Si12 O22 109.5(7) . . ?
O21 Si12 C68 113.4(9) . . ?
O22 Si12 O20 107.2(7) . . ?
O22 Si12 C68 109.8(9) . . ?
O22 Si13 O23 110.4(8) . . ?
O22 Si13 O24 112.4(7) . . ?
O22 Si13 C74 108.2(8) . . ?
O23 Si13 O24 104.5(7) . . ?
O23 Si13 C74 111.4(8) . . ?
O24 Si13 C74 109.9(8) . . ?
O23 Si14 C80 108.2(10) . . ?
O23 Si14 C81 104.9(11) . . ?
O23 Si14 C82 108.6(10) . . ?
C80 Si14 C81 110.0(13) . . ?
C82 Si14 C80 113.0(14) . . ?
C82 Si14 C81 111.8(16) . . ?
O17 Si15 C83 106.3(8) . . ?
O21 Si15 O17 104.7(8) . . ?
O21 Si15 C83 109.4(9) . . ?
O25 Si15 O17 111.2(8) . . ?
O25 Si15 O21 112.6(7) . . ?
O25 Si15 C83 112.2(9) . . ?
O16 Si16 Yb2 46.9(5) . . ?
O16 Si16 O24 104.0(7) . . ?
O16 Si16 C89 108(2) . . ?
O16 Si16 C95 111(3) . . ?
O19 Si16 Yb2 125.7(5) . . ?
O19 Si16 O16 110.3(7) . . ?
O19 Si16 O24 109.6(7) . . ?
O19 Si16 C89 113.4(13) . . ?
O19 Si16 C95 111(2) . . ?
O24 Si16 Yb2 57.2(5) . . ?
O24 Si16 C89 111.0(19) . . ?
O24 Si16 C95 110(4) . . ?
C89 Si16 Yb2 120.4(14) . . ?
C95 Si16 Yb2 123(2) . . ?
Yb2 O14 Yb2 102.5(5) 3_766 . ?
Si9 O14 Yb2 103.5(6) . . ?
Si9 O14 Yb2 153.9(7) . 3_766 ?
Si10 O15 Si9 147.3(10) . . ?
Si9 O16 Yb2 91.2(6) . . ?
Si16 O16 Yb2 106.3(6) . . ?
Si16 O16 Si9 154.6(9) . . ?
Si10 O17 Si15 156.1(9) . . ?
Si11 O18 Si10 141.1(10) . . ?
Si16 O19 Si11 152.0(9) . . ?
Si11 O20 Si12 151.3(10) . . ?
Si15 O21 Si12 138.4(9) . . ?
Si13 O22 Si12 151.2(10) . . ?
Si13 O23 Si14 147.0(9) . . ?
Si13 O24 Yb2 118.1(6) . . ?
Si16 O24 Yb2 94.8(6) . . ?
Si16 O24 Si13 142.9(9) . . ?
Si15 O25 Yb2 150.0(8) . . ?
C101 O26 Yb2 141.0(15) . . ?
C101 O26 C104 106.2(19) . . ?
C104 O26 Yb2 111.6(14) . . ?
C51 C50 Si9 114.4(13) . . ?
C55 C50 Si9 112.1(14) . . ?
C55 C50 C51 112.2(16) . . ?
C52 C51 C50 110.8(17) . . ?
C51 C52 C53 113(2) . . ?
C54 C53 C52 111.0(19) . . ?
C53 C54 C55 112.9(19) . . ?
C54 C55 C50 110.9(19) . . ?
C57 C56 Si10 113.5(18) . . ?
C57 C56 C61 109(2) . . ?
C61 C56 Si10 115.1(16) . . ?
C56 C57 C58 107(2) . . ?
C59 C58 C57 109(2) . . ?
C58 C59 C60 113(3) . . ?
C59 C60 C61 105(2) . . ?
C56 C61 C60 111(2) . . ?
C63 C62 Si11 110.5(15) . . ?
C67 C62 Si11 110.6(14) . . ?
C67 C62 C63 107.9(19) . . ?
C64 C63 C62 111(2) . . ?
C65 C64 C63 109(2) . . ?
C64 C65 C66 114(2) . . ?
C67 C66 C65 110(2) . . ?
C66 C67 C62 110.9(19) . . ?
C69 C68 Si12 114.8(15) . . ?
C69 C68 C73 110.9(19) . . ?
C73 C68 Si12 112.5(15) . . ?
C70 C69 C68 114(2) . . ?
C69 C70 C71 110.5(19) . . ?
C70 C71 C72 110.8(19) . . ?
C73 C72 C71 109(2) . . ?
C72 C73 C68 113.7(19) . . ?
C75 C74 Si13 112.1(13) . . ?
C79 C74 Si13 113.7(13) . . ?
C79 C74 C75 107.4(17) . . ?
C76 C75 C74 114.0(18) . . ?
C75 C76 C77 111.0(19) . . ?
C78 C77 C76 109.8(19) . . ?
C77 C78 C79 112(2) . . ?
C78 C79 C74 111.8(17) . . ?
C84 C83 Si15 114.2(15) . . ?
C84 C83 C88 108.1(19) . . ?
C88 C83 Si15 111.5(14) . . ?
C83 C84 C85 110.3(19) . . ?
C86 C85 C84 107(2) . . ?
C87 C86 C85 115(2) . . ?
C86 C87 C88 108(2) . . ?
C83 C88 C87 112.2(18) . . ?
C90 C89 Si16 118(2) . . ?
C94 C89 Si16 121(2) . . ?
C94 C89 C90 120(3) . . ?
C89 C90 C91 115(3) . . ?
C92 C91 C90 120(3) . . ?
C91 C92 C93 116(4) . . ?
C92 C93 C94 111(3) . . ?
C89 C94 C93 121(3) . . ?
C96 C95 Si16 131(4) . . ?
C96 C95 C100 115(4) . . ?
C100 C95 Si16 114(3) . . ?
C95 C96 C97 108(5) . . ?
C96 C97 C98 124(6) . . ?
C99 C98 C97 110(6) . . ?
C100 C99 C98 108(6) . . ?
C95 C100 C99 132(5) . . ?
O26 C101 C102 106(2) . . ?
C101 C102 C103 108(2) . . ?
C104 C103 C102 102(3) . . ?
C103 C104 O26 110(2) . . ?

loop_
_geom_bond_atom_site_label_1
_geom_bond_atom_site_label_2
_geom_bond_distance
_geom_bond_site_symmetry_2
_geom_bond_publ_flag
Yb1 Yb1 3.6253(19) 3_676 ?
Yb1 Si1 3.152(6) . ?
Yb1 O1 2.280(13) 3_676 ?
Yb1 O1 2.397(13) . ?
Yb1 O3 2.621(13) . ?
Yb1 O12 2.193(12) . ?
Yb1 O13 2.423(13) . ?
Si1 O1 1.618(14) . ?
Si1 O2 1.650(13) . ?
Si1 O3 1.699(14) . ?
Si1 C1 1.89(2) . ?
Si2 O2 1.628(13) . ?
Si2 O4 1.578(15) . ?
Si2 O5 1.639(14) . ?
Si2 C7 1.90(2) . ?
Si3 O5 1.618(14) . ?
Si3 O6 1.642(14) . ?
Si3 O7 1.630(15) . ?
Si3 C13 1.84(2) . ?
Si4 O7 1.616(15) . ?
Si4 O8 1.637(14) . ?
Si4 O9 1.596(15) . ?
Si4 C19 1.85(2) . ?
Si5 O8 1.640(14) . ?
Si5 O10 1.611(15) . ?
Si5 O11 1.652(15) . ?
Si5 C25 1.84(2) . ?
Si6 O11 1.630(16) . ?
Si6 C31 1.89(2) . ?
Si6 C32 1.85(2) . ?
Si6 C33 1.91(2) . ?
Si7 O4 1.672(14) . ?
Si7 O9 1.665(15) . ?
Si7 O12 1.578(13) . ?
Si7 C34 1.86(2) . ?
Si8 O3 1.611(14) . ?
Si8 O6 1.639(14) . ?
Si8 O10 1.640(15) . ?
Si8 C40 1.83(2) . ?
O13 C46 1.47(3) . ?
O13 C49 1.46(3) . ?
C1 C2 1.56(3) . ?
C1 C6 1.55(3) . ?
C2 C3 1.50(3) . ?
C3 C4 1.50(3) . ?
C4 C5 1.57(3) . ?
C5 C6 1.57(3) . ?
C7 C8 1.44(3) . ?
C7 C12 1.54(3) . ?
C8 C9 1.56(3) . ?
C9 C10 1.48(4) . ?
C10 C11 1.50(3) . ?
C11 C12 1.57(3) . ?
C13 C14 1.53(3) . ?
C13 C18 1.56(3) . ?
C14 C15 1.50(3) . ?
C15 C16 1.55(4) . ?
C16 C17 1.53(3) . ?
C17 C18 1.57(3) . ?
C19 C20 1.52(3) . ?
C19 C24 1.57(3) . ?
C20 C21 1.60(3) . ?
C21 C22 1.48(3) . ?
C22 C23 1.50(3) . ?
C23 C24 1.50(3) . ?
C25 C26 1.53(3) . ?
C25 C30 1.49(3) . ?
C26 C27 1.51(4) . ?
C27 C28 1.57(4) . ?
C28 C29 1.48(4) . ?
C29 C30 1.48(3) . ?
C34 C35 1.54(3) . ?
C34 C39 1.51(3) . ?
C35 C36 1.52(3) . ?
C36 C37 1.53(3) . ?
C37 C38 1.54(3) . ?
C38 C39 1.53(3) . ?
C40 C41 1.51(3) . ?
C40 C45 1.52(3) . ?
C41 C42 1.53(3) . ?
C42 C43 1.55(4) . ?
C43 C44 1.47(4) . ?
C44 C45 1.49(3) . ?
C46 C47 1.45(3) . ?
C47 C48 1.42(3) . ?
C48 C49 1.51(3) . ?
Yb2 Yb2 3.6470(18) 3_766 ?
Yb2 Si9 3.162(6) . ?
Yb2 Si16 3.487(5) . ?
Yb2 O14 2.380(12) . ?
Yb2 O14 2.294(12) 3_766 ?
Yb2 O16 2.651(14) . ?
Yb2 O24 2.941(12) . ?
Yb2 O25 2.193(13) . ?
Yb2 O26 2.445(14) . ?
Si9 O14 1.597(13) . ?
Si9 O15 1.642(14) . ?
Si9 O16 1.670(13) . ?
Si9 C50 1.91(2) . ?
Si10 O15 1.624(15) . ?
Si10 O17 1.622(15) . ?
Si10 O18 1.640(15) . ?
Si10 C56 1.87(2) . ?
Si11 O18 1.615(14) . ?
Si11 O19 1.645(13) . ?
Si11 O20 1.583(15) . ?
Si11 C62 1.88(2) . ?
Si12 O20 1.665(15) . ?
Si12 O21 1.631(14) . ?
Si12 O22 1.654(14) . ?
Si12 C68 1.88(2) . ?
Si13 O22 1.597(14) . ?
Si13 O23 1.617(14) . ?
Si13 O24 1.650(14) . ?
Si13 C74 1.854(18) . ?
Si14 O23 1.654(15) . ?
Si14 C80 1.84(2) . ?
Si14 C81 1.92(3) . ?
Si14 C82 1.81(3) . ?
Si15 O17 1.650(15) . ?
Si15 O21 1.631(15) . ?
Si15 O25 1.584(14) . ?
Si15 C83 1.87(2) . ?
Si16 O16 1.639(13) . ?
Si16 O19 1.593(14) . ?
Si16 O24 1.640(14) . ?
Si16 C89 1.86(2) . ?
Si16 C95 1.85(3) . ?
O26 C101 1.40(3) . ?
O26 C104 1.47(3) . ?
C50 C51 1.52(3) . ?
C50 C55 1.50(3) . ?
C51 C52 1.47(3) . ?
C52 C53 1.53(3) . ?
C53 C54 1.48(3) . ?
C54 C55 1.49(3) . ?
C56 C57 1.49(3) . ?
C56 C61 1.50(3) . ?
C57 C58 1.63(4) . ?
C58 C59 1.36(3) . ?
C59 C60 1.54(4) . ?
C60 C61 1.58(4) . ?
C62 C63 1.58(3) . ?
C62 C67 1.51(3) . ?
C63 C64 1.50(3) . ?
C64 C65 1.50(4) . ?
C65 C66 1.53(4) . ?
C66 C67 1.47(3) . ?
C68 C69 1.51(3) . ?
C68 C73 1.53(3) . ?
C69 C70 1.49(3) . ?
C70 C71 1.55(3) . ?
C71 C72 1.57(3) . ?
C72 C73 1.52(3) . ?
C74 C75 1.55(3) . ?
C74 C79 1.54(3) . ?
C75 C76 1.49(3) . ?
C76 C77 1.58(3) . ?
C77 C78 1.52(3) . ?
C78 C79 1.53(3) . ?
C83 C84 1.52(3) . ?
C83 C88 1.53(3) . ?
C84 C85 1.62(3) . ?
C85 C86 1.49(3) . ?
C86 C87 1.48(3) . ?
C87 C88 1.56(3) . ?
C89 C90 1.487(18) . ?
C89 C94 1.486(19) . ?
C90 C91 1.491(18) . ?
C91 C92 1.489(19) . ?
C92 C93 1.491(19) . ?
C93 C94 1.492(19) . ?
C95 C96 1.48(2) . ?
C95 C100 1.482(19) . ?
C96 C97 1.49(2) . ?
C97 C98 1.49(2) . ?
C98 C99 1.48(2) . ?
C99 C100 1.484(19) . ?
C101 C102 1.45(4) . ?
C102 C103 1.56(4) . ?
C103 C104 1.36(4) . ?

loop_
_geom_torsion_atom_site_label_1
_geom_torsion_atom_site_label_2
_geom_torsion_atom_site_label_3
_geom_torsion_atom_site_label_4
_geom_torsion
_geom_torsion_site_symmetry_1
_geom_torsion_site_symmetry_2
_geom_torsion_site_symmetry_3
_geom_torsion_site_symmetry_4
_geom_torsion_publ_flag
Yb1 Si1 O1 Yb1 178(2) . . . 3_676 ?
Yb1 Si1 O2 Si2 45.5(15) . . . . ?
Yb1 Si1 O3 Si8 -168(2) . . . . ?
Yb1 Si1 C1 C2 0(2) . . . . ?
Yb1 Si1 C1 C6 -125.6(12) . . . . ?
Yb1 O13 C46 C47 171.3(18) . . . . ?
Yb1 O13 C49 C48 170.5(18) . . . . ?
Si1 C1 C2 C3 -179.2(16) . . . . ?
Si1 C1 C6 C5 -179.7(13) . . . . ?
Si2 C7 C8 C9 179.7(18) . . . . ?
Si2 C7 C12 C11 178.0(18) . . . . ?
Si3 C13 C14 C15 179(2) . . . . ?
Si3 C13 C18 C17 179.7(18) . . . . ?
Si4 C19 C20 C21 173.6(18) . . . . ?
Si4 C19 C24 C23 -178.4(18) . . . . ?
Si5 C25 C26 C27 178(2) . . . . ?
Si5 C25 C30 C29 -176(2) . . . . ?
Si7 C34 C35 C36 -177.4(14) . . . . ?
Si7 C34 C39 C38 178.9(15) . . . . ?
Si8 C40 C41 C42 -173.0(18) . . . . ?
Si8 C40 C45 C44 171(2) . . . . ?
O1 Si1 O2 Si2 97.7(15) . . . . ?
O1 Si1 O3 Yb1 -14.4(6) . . . . ?
O1 Si1 O3 Si8 177.7(17) . . . . ?
O1 Si1 C1 C2 -54.1(16) . . . . ?
O1 Si1 C1 C6 -179.3(12) . . . . ?
O2 Si1 O1 Yb1 78(2) . . . 3_676 ?
O2 Si1 O1 Yb1 -100.8(7) . . . . ?
O2 Si1 O3 Yb1 104.3(6) . . . . ?
O2 Si1 O3 Si8 -63.6(19) . . . . ?
O2 Si1 C1 C2 -178.7(13) . . . . ?
O2 Si1 C1 C6 56.0(15) . . . . ?
O2 Si2 O4 Si7 71(2) . . . . ?
O2 Si2 O5 Si3 -81.1(19) . . . . ?
O3 Si1 O1 Yb1 -165.6(18) . . . 3_676 ?
O3 Si1 O1 Yb1 16.1(7) . . . . ?
O3 Si1 O2 Si2 -14.9(17) . . . . ?
O3 Si1 C1 C2 62.1(15) . . . . ?
O3 Si1 C1 C6 -63.2(14) . . . . ?
O3 Si8 O6 Si3 43.9(18) . . . . ?
O3 Si8 O10 Si5 -134.5(18) . . . . ?
O3 Si8 C40 C41 163.4(19) . . . . ?
O3 Si8 C40 C45 -65(2) . . . . ?
O4 Si2 O2 Si1 -63.5(16) . . . . ?
O4 Si2 O5 Si3 41(2) . . . . ?
O4 Si7 O9 Si4 -70.6(19) . . . . ?
O4 Si7 O12 Yb1 14(2) . . . . ?
O4 Si7 C34 C35 -163.9(13) . . . . ?
O4 Si7 C34 C39 -36.6(17) . . . . ?
O5 Si2 O2 Si1 58.7(16) . . . . ?
O5 Si2 O4 Si7 -50(2) . . . . ?
O5 Si3 O6 Si8 -51.0(17) . . . . ?
O5 Si3 O7 Si4 66.7(17) . . . . ?
O5 Si3 C13 C14 60(2) . . . . ?
O5 Si3 C13 C18 -66(2) . . . . ?
O6 Si3 O5 Si2 63(2) . . . . ?
O6 Si3 O7 Si4 -52.8(17) . . . . ?
O6 Si3 C13 C14 179.9(19) . . . . ?
O6 Si3 C13 C18 54(2) . . . . ?
O6 Si8 O3 Yb1 -125.1(7) . . . . ?
O6 Si8 O3 Si1 41(2) . . . . ?
O6 Si8 O10 Si5 -14(2) . . . . ?
O6 Si8 C40 C41 38(2) . . . . ?
O6 Si8 C40 C45 169.7(19) . . . . ?
O7 Si3 O5 Si2 -57(2) . . . . ?
O7 Si3 O6 Si8 68.7(17) . . . . ?
O7 Si3 C13 C14 -60(2) . . . . ?
O7 Si3 C13 C18 174.6(17) . . . . ?
O7 Si4 O8 Si5 -60(2) . . . . ?
O7 Si4 O9 Si7 58.2(19) . . . . ?
O7 Si4 C19 C20 -46.7(17) . . . . ?
O7 Si4 C19 C24 73.9(18) . . . . ?
O8 Si4 O7 Si3 65.4(17) . . . . ?
O8 Si4 O9 Si7 -62(2) . . . . ?
O8 Si4 C19 C20 71.3(17) . . . . ?
O8 Si4 C19 C24 -168.2(15) . . . . ?
O8 Si5 O10 Si8 44(2) . . . . ?
O8 Si5 O11 Si6 -23.1(19) . . . . ?
O8 Si5 C25 C26 71(2) . . . . ?
O8 Si5 C25 C30 -53(2) . . . . ?
O9 Si4 O7 Si3 -56.1(17) . . . . ?
O9 Si4 O8 Si5 62(2) . . . . ?
O9 Si4 C19 C20 -167.5(15) . . . . ?
O9 Si4 C19 C24 -47.0(18) . . . . ?
O9 Si7 O4 Si2 68(2) . . . . ?
O9 Si7 O12 Yb1 -104.9(18) . . . . ?
O9 Si7 C34 C35 -52.1(15) . . . . ?
O9 Si7 C34 C39 75.2(16) . . . . ?
O10 Si5 O8 Si4 16(2) . . . . ?
O10 Si5 O11 Si6 -142.3(16) . . . . ?
O10 Si5 C25 C26 -167.1(19) . . . . ?
O10 Si5 C25 C30 68(2) . . . . ?
O10 Si8 O3 Yb1 -7.3(8) . . . . ?
O10 Si8 O3 Si1 159.2(17) . . . . ?
O10 Si8 O6 Si3 -68.8(17) . . . . ?
O10 Si8 C40 C41 -84(2) . . . . ?
O10 Si8 C40 C45 48(2) . . . . ?
O11 Si5 O8 Si4 -100.3(19) . . . . ?
O11 Si5 O10 Si8 162.6(17) . . . . ?
O11 Si5 C25 C26 -50(2) . . . . ?
O11 Si5 C25 C30 -174.4(19) . . . . ?
O12 Si7 O4 Si2 -53(2) . . . . ?
O12 Si7 O9 Si4 52(2) . . . . ?
O12 Si7 C34 C35 70.0(16) . . . . ?
O12 Si7 C34 C39 -162.7(14) . . . . ?
O13 C46 C47 C48 26(3) . . . . ?
C1 Si1 O1 Yb1 -44(2) . . . 3_676 ?
C1 Si1 O1 Yb1 137.3(7) . . . . ?
C1 Si1 O2 Si2 -135.6(14) . . . . ?
C1 Si1 O3 Yb1 -138.1(7) . . . . ?
C1 Si1 O3 Si8 54(2) . . . . ?
C1 C2 C3 C4 57(3) . . . . ?
C2 C1 C6 C5 56(2) . . . . ?
C2 C3 C4 C5 -58(3) . . . . ?
C3 C4 C5 C6 57(3) . . . . ?
C4 C5 C6 C1 -56(3) . . . . ?
C6 C1 C2 C3 -55(2) . . . . ?
C7 Si2 O2 Si1 176.2(14) . . . . ?
C7 Si2 O4 Si7 -170.3(18) . . . . ?
C7 Si2 O5 Si3 162.1(18) . . . . ?
C7 C8 C9 C10 -64(3) . . . . ?
C8 C7 C12 C11 -58(3) . . . . ?
C8 C9 C10 C11 68(3) . . . . ?
C9 C10 C11 C12 -66(3) . . . . ?
C10 C11 C12 C7 60(3) . . . . ?
C12 C7 C8 C9 59(3) . . . . ?
C13 Si3 O5 Si2 -176.1(18) . . . . ?
C13 Si3 O6 Si8 -171.7(16) . . . . ?
C13 Si3 O7 Si4 -173.5(16) . . . . ?
C13 C14 C15 C16 56(4) . . . . ?
C14 C13 C18 C17 52(3) . . . . ?
C14 C15 C16 C17 -58(4) . . . . ?
C15 C16 C17 C18 61(3) . . . . ?
C16 C17 C18 C13 -57(3) . . . . ?
C18 C13 C14 C15 -55(4) . . . . ?
C19 Si4 O7 Si3 -176.3(15) . . . . ?
C19 Si4 O8 Si5 -178.2(18) . . . . ?
C19 Si4 O9 Si7 178.3(17) . . . . ?
C19 C20 C21 C22 -53(3) . . . . ?
C20 C19 C24 C23 -55(3) . . . . ?
C20 C21 C22 C23 55(3) . . . . ?
C21 C22 C23 C24 -59(3) . . . . ?
C22 C23 C24 C19 60(3) . . . . ?
C24 C19 C20 C21 51(3) . . . . ?
C25 Si5 O8 Si4 137.0(19) . . . . ?
C25 Si5 O10 Si8 -77(2) . . . . ?
C25 Si5 O11 Si6 98.4(19) . . . . ?
C25 C26 C27 C28 56(4) . . . . ?
C26 C25 C30 C29 56(3) . . . . ?
C26 C27 C28 C29 -52(4) . . . . ?
C27 C28 C29 C30 52(4) . . . . ?
C28 C29 C30 C25 -59(4) . . . . ?
C30 C25 C26 C27 -54(3) . . . . ?
C31 Si6 O11 Si5 -112.4(18) . . . . ?
C32 Si6 O11 Si5 129.8(17) . . . . ?
C33 Si6 O11 Si5 7(2) . . . . ?
C34 Si7 O4 Si2 179.3(18) . . . . ?
C34 Si7 O9 Si4 177.2(17) . . . . ?
C34 Si7 O12 Yb1 136.3(17) . . . . ?
C34 C35 C36 C37 -56(2) . . . . ?
C35 C34 C39 C38 -53(2) . . . . ?
C35 C36 C37 C38 58(2) . . . . ?
C36 C37 C38 C39 -57(2) . . . . ?
C37 C38 C39 C34 55(2) . . . . ?
C39 C34 C35 C36 53(2) . . . . ?
C40 Si8 O3 Yb1 112.0(9) . . . . ?
C40 Si8 O3 Si1 -81.5(19) . . . . ?
C40 Si8 O6 Si3 168.0(15) . . . . ?
C40 Si8 O10 Si5 106.9(19) . . . . ?
C40 C41 C42 C43 -57(3) . . . . ?
C41 C40 C45 C44 -53(4) . . . . ?
C41 C42 C43 C44 57(3) . . . . ?
C42 C43 C44 C45 -53(3) . . . . ?
C43 C44 C45 C40 53(4) . . . . ?
C45 C40 C41 C42 53(3) . . . . ?
C46 O13 C49 C48 4(3) . . . . ?
C46 C47 C48 C49 -24(4) . . . . ?
C47 C48 C49 O13 12(3) . . . . ?
C49 O13 C46 C47 -18(3) . . . . ?
Yb2 Si9 O14 Yb2 178(2) . . . 3_766 ?
Yb2 Si9 O15 Si10 -30(2) . . . . ?
Yb2 Si9 O16 Si16 134(2) . . . . ?
Yb2 Si16 O16 Si9 -132(3) . . . . ?
Yb2 Si16 O19 Si11 -6(2) . . . . ?
Yb2 Si16 O24 Si13 153.7(16) . . . . ?
Yb2 Si16 C89 C90 22(7) . . . . ?
Yb2 Si16 C89 C94 -148(5) . . . . ?
Yb2 Si16 C95 C96 152(9) . . . . ?
Yb2 Si16 C95 C100 -20(10) . . . . ?
Yb2 O26 C101 C102 176(2) . . . . ?
Yb2 O26 C104 C103 -160(3) . . . . ?
Si9 C50 C51 C52 -177.3(14) . . . . ?
Si9 C50 C55 C54 175.2(15) . . . . ?
Si10 C56 C57 C58 170.7(18) . . . . ?
Si10 C56 C61 C60 -169.4(19) . . . . ?
Si11 C62 C63 C64 179.9(18) . . . . ?
Si11 C62 C67 C66 -179.4(17) . . . . ?
Si12 C68 C69 C70 76(2) . . . . ?
Si12 C68 C73 C72 -77(2) . . . . ?
Si13 C74 C75 C76 177.3(16) . . . . ?
Si13 C74 C79 C78 -179.2(15) . . . . ?
Si15 C83 C84 C85 -176.3(18) . . . . ?
Si15 C83 C88 C87 173.8(17) . . . . ?
Si16 C89 C90 C91 178(5) . . . . ?
Si16 C89 C94 C93 -170(5) . . . . ?
Si16 C95 C96 C97 169(8) . . . . ?
Si16 C95 C100 C99 -175(8) . . . . ?
O14 Si9 O15 Si10 -80.8(19) . . . . ?
O14 Si9 O16 Yb2 17.0(7) . . . . ?
O14 Si9 O16 Si16 151(2) . . . . ?
O15 Si9 O14 Yb2 96.9(7) . . . . ?
O15 Si9 O14 Yb2 -84.7(19) . . . 3_766 ?
O15 Si9 O16 Yb2 -103.9(7) . . . . ?
O15 Si9 O16 Si16 30(2) . . . . ?
O15 Si10 O17 Si15 -71(3) . . . . ?
O15 Si10 O18 Si11 78.4(16) . . . . ?
O15 Si10 C56 C57 179.7(19) . . . . ?
O15 Si10 C56 C61 53(2) . . . . ?
O16 Si9 O14 Yb2 -19.5(8) . . . . ?
O16 Si9 O14 Yb2 158.9(17) . . . 3_766 ?
O16 Si9 O15 Si10 31(2) . . . . ?
O16 Si16 O19 Si11 -57(2) . . . . ?
O16 Si16 O24 Yb2 -2.6(7) . . . . ?
O16 Si16 O24 Si13 151.1(13) . . . . ?
O16 Si16 C89 C90 72(6) . . . . ?
O16 Si16 C89 C94 -98(5) . . . . ?
O16 Si16 C95 C96 -157(10) . . . . ?
O16 Si16 C95 C100 31(9) . . . . ?
O17 Si10 O15 Si9 46(2) . . . . ?
O17 Si10 O18 Si11 -42.4(17) . . . . ?
O17 Si10 C56 C57 -61(2) . . . . ?
O17 Si10 C56 C61 172.4(19) . . . . ?
O17 Si15 O21 Si12 73.7(15) . . . . ?
O17 Si15 O25 Yb2 5.7(19) . . . . ?
O17 Si15 C83 C84 46(2) . . . . ?
O17 Si15 C83 C88 169.3(15) . . . . ?
O18 Si10 O15 Si9 -75.1(19) . . . . ?
O18 Si10 O17 Si15 48(3) . . . . ?
O18 Si10 C56 C57 60(2) . . . . ?
O18 Si10 C56 C61 -66(2) . . . . ?
O18 Si11 O19 Si16 59(2) . . . . ?
O18 Si11 O20 Si12 -72(2) . . . . ?
O18 Si11 C62 C63 -171.4(14) . . . . ?
O18 Si11 C62 C67 69.2(17) . . . . ?
O19 Si11 O18 Si10 -55.8(17) . . . . ?
O19 Si11 O20 Si12 46(2) . . . . ?
O19 Si11 C62 C63 70.1(16) . . . . ?
O19 Si11 C62 C67 -49.3(17) . . . . ?
O19 Si16 O16 Yb2 120.4(7) . . . . ?
O19 Si16 O16 Si9 -11(2) . . . . ?
O19 Si16 O24 Yb2 -120.5(6) . . . . ?
O19 Si16 O24 Si13 33.2(16) . . . . ?
O19 Si16 C89 C90 -165(5) . . . . ?
O19 Si16 C89 C94 25(7) . . . . ?
O19 Si16 C95 C96 -34(12) . . . . ?
O19 Si16 C95 C100 154(7) . . . . ?
O20 Si11 O18 Si10 62.5(17) . . . . ?
O20 Si11 O19 Si16 -61(2) . . . . ?
O20 Si11 C62 C63 -49.1(17) . . . . ?
O20 Si11 C62 C67 -168.5(14) . . . . ?
O20 Si12 O21 Si15 -60.4(16) . . . . ?
O20 Si12 O22 Si13 42(2) . . . . ?
O20 Si12 C68 C69 170.7(15) . . . . ?
O20 Si12 C68 C73 -61.3(18) . . . . ?
O21 Si12 O20 Si11 58(2) . . . . ?
O21 Si12 O22 Si13 -78(2) . . . . ?
O21 Si12 C68 C69 -68.0(18) . . . . ?
O21 Si12 C68 C73 60.0(18) . . . . ?
O21 Si15 O17 Si10 -70(3) . . . . ?
O21 Si15 O25 Yb2 122.9(16) . . . . ?
O21 Si15 C83 C84 -66(2) . . . . ?
O21 Si15 C83 C88 56.8(17) . . . . ?
O22 Si12 O20 Si11 -61(2) . . . . ?
O22 Si12 O21 Si15 57.3(16) . . . . ?
O22 Si12 C68 C69 54.9(18) . . . . ?
O22 Si12 C68 C73 -177.1(15) . . . . ?
O22 Si13 O23 Si14 12.1(19) . . . . ?
O22 Si13 O24 Yb2 85.1(8) . . . . ?
O22 Si13 O24 Si16 -64.9(16) . . . . ?
O22 Si13 C74 C75 54.1(16) . . . . ?
O22 Si13 C74 C79 -68.0(16) . . . . ?
O23 Si13 O22 Si12 122.6(19) . . . . ?
O23 Si13 O24 Yb2 -34.7(9) . . . . ?
O23 Si13 O24 Si16 175.3(13) . . . . ?
O23 Si13 C74 C75 175.7(13) . . . . ?
O23 Si13 C74 C79 53.5(17) . . . . ?
O24 Si13 O22 Si12 6(2) . . . . ?
O24 Si13 O23 Si14 133.3(16) . . . . ?
O24 Si13 C74 C75 -68.9(16) . . . . ?
O24 Si13 C74 C79 168.9(14) . . . . ?
O24 Si16 O16 Yb2 3.0(8) . . . . ?
O24 Si16 O16 Si9 -129(2) . . . . ?
O24 Si16 O19 Si11 57(2) . . . . ?
O24 Si16 C89 C90 -42(6) . . . . ?
O24 Si16 C89 C94 149(5) . . . . ?
O24 Si16 C95 C96 88(11) . . . . ?
O24 Si16 C95 C100 -84(8) . . . . ?
O25 Si15 O17 Si10 52(3) . . . . ?
O25 Si15 O21 Si12 -47.2(17) . . . . ?
O25 Si15 C83 C84 168.1(17) . . . . ?
O25 Si15 C83 C88 -68.9(17) . . . . ?
O26 C101 C102 C103 4(4) . . . . ?
C50 Si9 O14 Yb2 40(2) . . . 3_766 ?
C50 Si9 O14 Yb2 -138.7(7) . . . . ?
C50 Si9 O15 Si10 148.6(18) . . . . ?
C50 Si9 O16 Yb2 141.6(7) . . . . ?
C50 Si9 O16 Si16 -84(2) . . . . ?
C50 C51 C52 C53 -52(2) . . . . ?
C51 C50 C55 C54 -54(2) . . . . ?
C51 C52 C53 C54 53(3) . . . . ?
C52 C53 C54 C55 -53(3) . . . . ?
C53 C54 C55 C50 55(3) . . . . ?
C55 C50 C51 C52 54(2) . . . . ?
C56 Si10 O15 Si9 163.4(18) . . . . ?
C56 Si10 O17 Si15 170(3) . . . . ?
C56 Si10 O18 Si11 -161.1(15) . . . . ?
C56 C57 C58 C59 63(3) . . . . ?
C57 C56 C61 C60 62(3) . . . . ?
C57 C58 C59 C60 -65(4) . . . . ?
C58 C59 C60 C61 62(3) . . . . ?
C59 C60 C61 C56 -58(3) . . . . ?
C61 C56 C57 C58 -60(3) . . . . ?
C62 Si11 O18 Si10 -173.6(14) . . . . ?
C62 Si11 O19 Si16 177.7(19) . . . . ?
C62 Si11 O20 Si12 165.2(18) . . . . ?
C62 C63 C64 C65 56(3) . . . . ?
C63 C62 C67 C66 60(2) . . . . ?
C63 C64 C65 C66 -54(3) . . . . ?
C64 C65 C66 C67 56(3) . . . . ?
C65 C66 C67 C62 -58(3) . . . . ?
C67 C62 C63 C64 -59(3) . . . . ?
C68 Si12 O20 Si11 -178.6(19) . . . . ?
C68 Si12 O21 Si15 -179.7(13) . . . . ?
C68 Si12 O22 Si13 156.9(19) . . . . ?
C68 C69 C70 C71 55(3) . . . . ?
C69 C68 C73 C72 53(3) . . . . ?
C69 C70 C71 C72 -56(3) . . . . ?
C70 C71 C72 C73 56(3) . . . . ?
C71 C72 C73 C68 -54(3) . . . . ?
C73 C68 C69 C70 -53(3) . . . . ?
C74 Si13 O22 Si12 -115.3(19) . . . . ?
C74 Si13 O23 Si14 -108.1(17) . . . . ?
C74 Si13 O24 Yb2 -154.4(8) . . . . ?
C74 Si13 O24 Si16 55.6(16) . . . . ?
C74 C75 C76 C77 56(3) . . . . ?
C75 C74 C79 C78 56(2) . . . . ?
C75 C76 C77 C78 -53(3) . . . . ?
C76 C77 C78 C79 54(3) . . . . ?
C77 C78 C79 C74 -58(3) . . . . ?
C79 C74 C75 C76 -57(2) . . . . ?
C80 Si14 O23 Si13 -115.9(18) . . . . ?
C81 Si14 O23 Si13 126.8(18) . . . . ?
C82 Si14 O23 Si13 7(2) . . . . ?
C83 Si15 O17 Si10 174(3) . . . . ?
C83 Si15 O21 Si12 -172.7(14) . . . . ?
C83 Si15 O25 Yb2 -113.2(17) . . . . ?
C83 C84 C85 C86 -57(3) . . . . ?
C84 C83 C88 C87 -60(3) . . . . ?
C84 C85 C86 C87 58(3) . . . . ?
C85 C86 C87 C88 -58(3) . . . . ?
C86 C87 C88 C83 57(3) . . . . ?
C88 C83 C84 C85 59(3) . . . . ?
C89 Si16 O16 Yb2 -115.0(14) . . . . ?
C89 Si16 O16 Si9 113(3) . . . . ?
C89 Si16 O19 Si11 -178(3) . . . . ?
C89 Si16 O24 Yb2 113(2) . . . . ?
C89 Si16 O24 Si13 -93(3) . . . . ?
C89 C90 C91 C92 22(8) . . . . ?
C90 C89 C94 C93 21(9) . . . . ?
C90 C91 C92 C93 -40(8) . . . . ?
C91 C92 C93 C94 45(7) . . . . ?
C92 C93 C94 C89 -36(8) . . . . ?
C94 C89 C90 C91 -12(9) . . . . ?
C95 Si16 O16 Yb2 -116(4) . . . . ?
C95 Si16 O16 Si9 113(4) . . . . ?
C95 Si16 O19 Si11 180(4) . . . . ?
C95 Si16 O24 Yb2 116(2) . . . . ?
C95 Si16 O24 Si13 -90(3) . . . . ?
C95 C96 C97 C98 47(12) . . . . ?
C96 C95 C100 C99 12(17) . . . . ?
C96 C97 C98 C99 -59(11) . . . . ?
C97 C98 C99 C100 38(10) . . . . ?
C98 C99 C100 C95 -21(14) . . . . ?
C100 C95 C96 C97 -19(12) . . . . ?
C101 O26 C104 C103 30(4) . . . . ?
C101 C102 C103 C104 13(4) . . . . ?
C102 C103 C104 O26 -25(4) . . . . ?
C104 O26 C101 C102 -19(3) . . . . ?

loop_
_smtbx_masks_void_nr
_smtbx_masks_void_average_x
_smtbx_masks_void_average_y
_smtbx_masks_void_average_z
_smtbx_masks_void_volume
_smtbx_masks_void_count_electrons
_smtbx_masks_void_content
1 0.089 0.132 0.135 20.8 0.0 ?
2 0.089 0.368 0.635 20.8 0.0 ?
3 -0.089 0.632 0.365 20.8 0.5 ?
4 -0.089 0.868 0.865 20.8 0.5 ?
5 0.433 0.677 0.280 218.2 82.8 '2.1 THF'
6 0.433 0.823 0.780 218.2 82.8 '2.1 THF'
7 0.567 0.177 0.220 218.2 81.8 '2.1 THF'
8 0.567 0.323 0.720 218.2 81.8 '2.1 THF'
9 0.500 0.056 0.813 7.9 1.8 ?
10 0.500 0.444 0.312 7.9 1.8 ?
11 0.500 0.556 0.688 7.9 1.8 ?
12 0.500 0.944 0.188 7.9 1.8 ?
